data_7000317
loop_
_publ_author_name
'Karasik, A. A.'
'Kulikov, D. V.'
'Balueva, A. S.'
'Ignat'eva, S. N.'
'Kataeva, O. N.'
'L\"onnecke, P.'
'Kozlov, A. V.'
'Latypov, S. K.'
'Hey-Hawkins, E.'
'Sinyashin, O. G.'

_publ_section_title
;
 P,N-Containing cyclophanes with large helical hydrophobic cavities:
 prospective precursors for the design of a molecular reactor
;
_journal_issue 3
_journal_name_full 'Dalton Transactions'
_journal_page_first 490
_journal_page_last 494
_journal_paper_doi 10.1039/b812508b
_journal_year 2009
_chemical_compound_source synthesis
_chemical_formula_moiety 'C116 H156 N4 P4, C6 H6'
_chemical_formula_sum 'C164 H204 N4 P4'
_chemical_formula_weight 2355.19
_space_group_IT_number 2
_symmetry_cell_setting triclinic
_symmetry_Int_Tables_number 2
_symmetry_space_group_name_Hall '-P 1'
_symmetry_space_group_name_H-M 'P -1'
_atom_sites_solution_hydrogens geom
_atom_sites_solution_primary direct
_atom_sites_solution_secondary difmap
_audit_creation_method SHELXL-97
_cell_angle_alpha 80.860(10)
_cell_angle_beta 73.850(10)
_cell_angle_gamma 76.480(10)
_cell_formula_units_Z 2
_cell_length_a 15.3460(10)
_cell_length_b 19.3170(10)
_cell_length_c 26.2610(10)
_cell_measurement_reflns_used 628
_cell_measurement_temperature 198(2)
_cell_measurement_theta_max 19.46
_cell_measurement_theta_min 4.61
_cell_volume 7233.6(8)
_computing_cell_refinement 'Dirax/lsq (Duisenberg, 1992)'
_computing_data_collection 'Collect (Nonius BV, 1999)'
_computing_data_reduction 'EvalCCD (Duisenberg et al., 2003)'
_computing_molecular_graphics 'ORTEP-3 for Windows (Farrugia, 1997)'
_computing_publication_material 'WinGX (Farrugia 1999), enCIFer (Allen et al. 2004)'
_computing_structure_refinement 'SHELXL-97 (Sheldrick, 1997), WinGX (Farrugia 1999), PLATON (Spek 2005)'
_computing_structure_solution 'SIR2004 (Burla et al., 2005)'
_diffrn_ambient_temperature 198(2)
_diffrn_detector_area_resol_mean 9
_diffrn_measured_fraction_theta_full 0.992
_diffrn_measured_fraction_theta_max 0.992
_diffrn_measurement_device_type KappaCCD
_diffrn_measurement_method \f
_diffrn_radiation_monochromator graphite
_diffrn_radiation_probe x-ray
_diffrn_radiation_type MoK\a
_diffrn_radiation_wavelength 0.71073
_diffrn_reflns_av_R_equivalents 0.0450
_diffrn_reflns_av_sigmaI/netI 0.0413
_diffrn_reflns_limit_h_max 18
_diffrn_reflns_limit_h_min -18
_diffrn_reflns_limit_k_max 23
_diffrn_reflns_limit_k_min -23
_diffrn_reflns_limit_l_max 31
_diffrn_reflns_limit_l_min -31
_diffrn_reflns_number 151059
_diffrn_reflns_theta_full 25.40
_diffrn_reflns_theta_max 25.40
_diffrn_reflns_theta_min 3.07
_diffrn_source 'fine-focus sealed tube'
_exptl_absorpt_coefficient_mu 0.103
_exptl_absorpt_correction_T_max 0.9847
_exptl_absorpt_correction_T_min 0.8141
_exptl_absorpt_correction_type multi-scan
_exptl_absorpt_process_details 'SADABS version 2.10 (Sheldrick,Bruker AXS Inc.,2002)'
_exptl_crystal_colour colorless
_exptl_crystal_density_diffrn 1.081
_exptl_crystal_density_method 'not measured'
_exptl_crystal_description block
_exptl_crystal_F_000 2552
_exptl_crystal_size_max 0.30
_exptl_crystal_size_mid 0.20
_exptl_crystal_size_min 0.15
_refine_diff_density_max 0.396
_refine_diff_density_min -0.317
_refine_diff_density_rms 0.044
_refine_ls_extinction_method none
_refine_ls_goodness_of_fit_ref 1.053
_refine_ls_hydrogen_treatment constr
_refine_ls_matrix_type fullcycle
_refine_ls_number_parameters 1573
_refine_ls_number_reflns 26405
_refine_ls_number_restraints 0
_refine_ls_restrained_S_all 1.053
_refine_ls_R_factor_all 0.0969
_refine_ls_R_factor_gt 0.0566
_refine_ls_shift/su_max 0.005
_refine_ls_shift/su_mean 0.000
_refine_ls_structure_factor_coef Fsqd
_refine_ls_weighting_details 'calc w=1/[\s^2^(Fo^2^)+(0.0438P)^2^+5.5000P] where P=(Fo^2^+2Fc^2^)/3'
_refine_ls_weighting_scheme calc
_refine_ls_wR_factor_gt 0.1188
_refine_ls_wR_factor_ref 0.1376
_reflns_number_gt 18022
_reflns_number_total 26405
_reflns_threshold_expression >2sigma(I)
_cod_data_source_file b812508b.txt
_cod_data_source_block balu1
_cod_original_cell_volume 7233.6(7)
_cod_database_code 7000317

loop_
_symmetry_equiv_pos_as_xyz
'x, y, z'
'-x, -y, -z'

loop_
_atom_site_label
_atom_site_type_symbol
_atom_site_fract_x
_atom_site_fract_y
_atom_site_fract_z
_atom_site_U_iso_or_equiv
_atom_site_adp_type
_atom_site_occupancy
_atom_site_symmetry_multiplicity
_atom_site_calc_flag
_atom_site_refinement_flags
_atom_site_disorder_assembly
_atom_site_disorder_group
P1 P -0.16684(4) 0.74423(3) 0.15914(2) 0.02894(13) Uani 1 1 d . . .
C2 C -0.12247(15) 0.79732(12) 0.09389(9) 0.0322(5) Uani 1 1 d . . .
H2A H -0.1352 0.7776 0.0648 0.039 Uiso 1 1 calc R . .
H2B H -0.1568 0.8475 0.0951 0.039 Uiso 1 1 calc R . .
N3 N -0.02412(12) 0.79649(9) 0.08195(7) 0.0303(4) Uani 1 1 d . . .
C4 C 0.00017(16) 0.85172(12) 0.10370(9) 0.0317(5) Uani 1 1 d . . .
H4A H -0.0424 0.8977 0.0979 0.038 Uiso 1 1 calc R . .
H4B H 0.0637 0.8574 0.0842 0.038 Uiso 1 1 calc R . .
P5 P -0.00548(4) 0.83184(3) 0.17687(2) 0.02830(13) Uani 1 1 d . . .
C6 C -0.12438(15) 0.88405(11) 0.20739(9) 0.0307(5) Uani 1 1 d . . .
H6A H -0.1190 0.9142 0.2331 0.037 Uiso 1 1 calc R . .
H6B H -0.1485 0.9162 0.1790 0.037 Uiso 1 1 calc R . .
N7 N -0.19017(13) 0.83845(10) 0.23468(7) 0.0318(4) Uani 1 1 d . . .
C8 C -0.23913(16) 0.81808(12) 0.20118(9) 0.0336(5) Uani 1 1 d . . .
H8A H -0.2590 0.8605 0.1775 0.040 Uiso 1 1 calc R . .
H8B H -0.2955 0.8022 0.2241 0.040 Uiso 1 1 calc R . .
C9 C 0.03881(15) 0.73196(11) 0.07190(8) 0.0273(5) Uani 1 1 d . . .
C10 C 0.01277(15) 0.67565(12) 0.05614(9) 0.0306(5) Uani 1 1 d . . .
H10 H -0.0505 0.6785 0.0575 0.037 Uiso 1 1 calc R . .
C11 C 0.07727(16) 0.61603(12) 0.03872(9) 0.0327(5) Uani 1 1 d . . .
H11 H 0.0575 0.5794 0.0272 0.039 Uiso 1 1 calc R . .
C12 C 0.17042(16) 0.60761(12) 0.03736(9) 0.0309(5) Uani 1 1 d . . .
C13 C 0.19413(16) 0.66117(12) 0.05677(9) 0.0326(5) Uani 1 1 d . . .
H13 H 0.2564 0.6562 0.0584 0.039 Uiso 1 1 calc R . .
C14 C 0.13026(16) 0.72196(12) 0.07391(9) 0.0312(5) Uani 1 1 d . . .
H14 H 0.1495 0.7573 0.0872 0.037 Uiso 1 1 calc R . .
C15 C 0.24029(16) 0.54361(12) 0.01254(10) 0.0368(6) Uani 1 1 d . . .
C16 C 0.2558(2) 0.55908(14) -0.04804(10) 0.0492(7) Uani 1 1 d . . .
H16A H 0.3014 0.5197 -0.0654 0.074 Uiso 1 1 calc R . .
H16B H 0.2786 0.6038 -0.0599 0.074 Uiso 1 1 calc R . .
H16C H 0.1971 0.5637 -0.0576 0.074 Uiso 1 1 calc R . .
C17 C 0.33383(17) 0.53372(14) 0.02617(13) 0.0520(7) Uani 1 1 d . . .
H17A H 0.3758 0.4914 0.0107 0.078 Uiso 1 1 calc R . .
H17B H 0.3245 0.5273 0.0650 0.078 Uiso 1 1 calc R . .
H17C H 0.3608 0.5761 0.0115 0.078 Uiso 1 1 calc R . .
C18 C 0.20168(16) 0.47521(12) 0.03387(9) 0.0327(5) Uani 1 1 d . . .
C19 C 0.19691(18) 0.42683(13) 0.00176(10) 0.0415(6) Uani 1 1 d . . .
H19 H 0.2186 0.4354 -0.0358 0.050 Uiso 1 1 calc R . .
C20 C 0.16083(19) 0.36562(13) 0.02348(10) 0.0418(6) Uani 1 1 d . . .
H20 H 0.1583 0.3334 0.0003 0.050 Uiso 1 1 calc R . .
C21 C 0.12875(16) 0.35083(12) 0.07764(9) 0.0332(5) Uani 1 1 d . . .
C22 C 0.13556(17) 0.39884(12) 0.11001(9) 0.0358(5) Uani 1 1 d . . .
H22 H 0.1156 0.3896 0.1476 0.043 Uiso 1 1 calc R . .
C23 C 0.17073(17) 0.45934(12) 0.08850(9) 0.0369(6) Uani 1 1 d . . .
H23 H 0.1739 0.4912 0.1117 0.044 Uiso 1 1 calc R . .
C24 C 0.08398(17) 0.28664(12) 0.10428(10) 0.0372(6) Uani 1 1 d . . .
C25 C -0.01950(18) 0.31472(15) 0.12708(12) 0.0508(7) Uani 1 1 d . . .
H25A H -0.0498 0.2744 0.1436 0.076 Uiso 1 1 calc R . .
H25B H -0.0473 0.3405 0.0983 0.076 Uiso 1 1 calc R . .
H25C H -0.0277 0.3472 0.1539 0.076 Uiso 1 1 calc R . .
C26 C 0.0932(2) 0.23319(14) 0.06469(11) 0.0488(7) Uani 1 1 d . . .
H26A H 0.1588 0.2167 0.0476 0.073 Uiso 1 1 calc R . .
H26B H 0.0604 0.2566 0.0374 0.073 Uiso 1 1 calc R . .
H26C H 0.0663 0.1922 0.0837 0.073 Uiso 1 1 calc R . .
C27 C 0.13266(16) 0.24774(12) 0.14752(9) 0.0318(5) Uani 1 1 d . . .
C28 C 0.22848(17) 0.22731(13) 0.13433(9) 0.0365(6) Uani 1 1 d . . .
H28 H 0.2618 0.2367 0.0985 0.044 Uiso 1 1 calc R . .
C29 C 0.27694(16) 0.19392(12) 0.17149(9) 0.0349(5) Uani 1 1 d . . .
H29 H 0.3426 0.1815 0.1608 0.042 Uiso 1 1 calc R . .
C30 C 0.23131(15) 0.17796(11) 0.22466(9) 0.0287(5) Uani 1 1 d . . .
C31 C 0.13502(16) 0.19790(13) 0.23784(9) 0.0360(5) Uani 1 1 d . . .
H31 H 0.1012 0.1882 0.2735 0.043 Uiso 1 1 calc R . .
C32 C 0.08780(17) 0.23160(12) 0.19990(10) 0.0363(6) Uani 1 1 d . . .
H32 H 0.0221 0.2441 0.2103 0.044 Uiso 1 1 calc R . .
N33 N 0.28036(12) 0.14163(10) 0.26145(7) 0.0294(4) Uani 1 1 d . . .
C34 C 0.23422(16) 0.13384(12) 0.31767(8) 0.0310(5) Uani 1 1 d . . .
H34A H 0.2720 0.0941 0.3358 0.037 Uiso 1 1 calc R . .
H34B H 0.1737 0.1210 0.3218 0.037 Uiso 1 1 calc R . .
P35 P 0.21502(4) 0.21716(3) 0.35087(2) 0.02928(13) Uani 1 1 d . . .
C36 C 0.32429(15) 0.20287(12) 0.37399(9) 0.0310(5) Uani 1 1 d . . .
H36A H 0.3076 0.2109 0.4121 0.037 Uiso 1 1 calc R . .
H36B H 0.3573 0.1526 0.3707 0.037 Uiso 1 1 calc R . .
N37 N 0.38583(13) 0.24990(10) 0.34395(7) 0.0309(4) Uani 1 1 d . . .
C38 C 0.45947(16) 0.22115(13) 0.30010(9) 0.0336(5) Uani 1 1 d . . .
H38A H 0.4857 0.1708 0.3109 0.040 Uiso 1 1 calc R . .
H38B H 0.5094 0.2487 0.2917 0.040 Uiso 1 1 calc R . .
P39 P 0.41759(4) 0.22489(3) 0.23892(2) 0.02905(13) Uani 1 1 d . . .
C40 C 0.37944(15) 0.13653(11) 0.24884(9) 0.0290(5) Uani 1 1 d . . .
H40A H 0.4080 0.1123 0.2159 0.035 Uiso 1 1 calc R . .
H40B H 0.4034 0.1060 0.2780 0.035 Uiso 1 1 calc R . .
C41 C 0.35846(15) 0.32278(12) 0.34830(9) 0.0296(5) Uani 1 1 d . . .
C42 C 0.28044(17) 0.34953(12) 0.38758(9) 0.0355(5) Uani 1 1 d . . .
H42 H 0.2432 0.3177 0.4094 0.043 Uiso 1 1 calc R . .
C43 C 0.25651(18) 0.42124(12) 0.39519(9) 0.0382(6) Uani 1 1 d . . .
H43 H 0.2035 0.4374 0.4225 0.046 Uiso 1 1 calc R . .
C44 C 0.30752(17) 0.47057(12) 0.36407(9) 0.0358(5) Uani 1 1 d . . .
C45 C 0.38305(18) 0.44403(13) 0.32455(10) 0.0417(6) Uani 1 1 d . . .
H45 H 0.4189 0.4764 0.3022 0.050 Uiso 1 1 calc R . .
C46 C 0.40876(17) 0.37244(13) 0.31617(10) 0.0381(6) Uani 1 1 d . . .
H46 H 0.4611 0.3568 0.2883 0.046 Uiso 1 1 calc R . .
C47 C 0.28220(19) 0.54845(13) 0.37685(11) 0.0440(6) Uani 1 1 d . . .
C48 C 0.3236(2) 0.59826(14) 0.32907(13) 0.0607(8) Uani 1 1 d . . .
H48A H 0.3040 0.5924 0.2978 0.091 Uiso 1 1 calc R . .
H48B H 0.3913 0.5861 0.3215 0.091 Uiso 1 1 calc R . .
H48C H 0.3020 0.6480 0.3375 0.091 Uiso 1 1 calc R . .
C49 C 0.3241(2) 0.55147(17) 0.42309(14) 0.0667(9) Uani 1 1 d . . .
H49A H 0.3136 0.6013 0.4306 0.100 Uiso 1 1 calc R . .
H49B H 0.3908 0.5319 0.4132 0.100 Uiso 1 1 calc R . .
H49C H 0.2947 0.5232 0.4549 0.100 Uiso 1 1 calc R . .
C50 C 0.17709(18) 0.57402(12) 0.39085(10) 0.0382(6) Uani 1 1 d . . .
C51 C 0.12587(18) 0.56626(13) 0.35670(10) 0.0392(6) Uani 1 1 d . . .
H51 H 0.1565 0.5422 0.3258 0.047 Uiso 1 1 calc R . .
C52 C 0.03220(18) 0.59246(13) 0.36654(9) 0.0398(6) Uani 1 1 d . . .
H52 H -0.0002 0.5865 0.3421 0.048 Uiso 1 1 calc R . .
C53 C -0.01666(18) 0.62771(13) 0.41159(9) 0.0386(6) Uani 1 1 d . . .
C54 C 0.0343(2) 0.63457(15) 0.44571(11) 0.0506(7) Uani 1 1 d . . .
H54 H 0.0037 0.6580 0.4769 0.061 Uiso 1 1 calc R . .
C55 C 0.1285(2) 0.60827(14) 0.43555(11) 0.0500(7) Uani 1 1 d . . .
H55 H 0.1608 0.6139 0.4601 0.060 Uiso 1 1 calc R . .
C56 C -0.12114(19) 0.65507(14) 0.42161(10) 0.0445(6) Uani 1 1 d . . .
C57 C -0.1678(2) 0.58966(17) 0.43453(12) 0.0623(8) Uani 1 1 d . . .
H57A H -0.2352 0.6059 0.4432 0.093 Uiso 1 1 calc R . .
H57B H -0.1497 0.5593 0.4650 0.093 Uiso 1 1 calc R . .
H57C H -0.1482 0.5622 0.4035 0.093 Uiso 1 1 calc R . .
C58 C -0.1597(2) 0.70050(17) 0.46914(11) 0.0613(8) Uani 1 1 d . . .
H58A H -0.1286 0.7412 0.4624 0.092 Uiso 1 1 calc R . .
H58B H -0.1485 0.6711 0.5016 0.092 Uiso 1 1 calc R . .
H58C H -0.2264 0.7181 0.4736 0.092 Uiso 1 1 calc R . .
C59 C -0.14212(17) 0.70222(13) 0.37194(9) 0.0380(6) Uani 1 1 d . . .
C60 C -0.20177(18) 0.69166(14) 0.34439(10) 0.0435(6) Uani 1 1 d . . .
H60 H -0.2335 0.6531 0.3569 0.052 Uiso 1 1 calc R . .
C61 C -0.21722(17) 0.73500(13) 0.29924(10) 0.0414(6) Uani 1 1 d . . .
H61 H -0.2586 0.7252 0.2816 0.050 Uiso 1 1 calc R . .
C62 C -0.17331(16) 0.79276(12) 0.27910(9) 0.0328(5) Uani 1 1 d . . .
C63 C -0.11308(17) 0.80382(13) 0.30709(9) 0.0369(6) Uani 1 1 d . . .
H63 H -0.0812 0.8423 0.2948 0.044 Uiso 1 1 calc R . .
C64 C -0.09911(18) 0.76019(13) 0.35195(10) 0.0405(6) Uani 1 1 d . . .
H64 H -0.0584 0.7700 0.3701 0.049 Uiso 1 1 calc R . .
C65 C -0.25355(15) 0.70168(12) 0.14572(9) 0.0306(5) Uani 1 1 d . . .
C66 C -0.24160(16) 0.62649(12) 0.15808(9) 0.0341(5) Uani 1 1 d . . .
C67 C -0.30800(16) 0.59206(13) 0.15285(10) 0.0375(6) Uani 1 1 d . . .
H67 H -0.2998 0.5417 0.1616 0.045 Uiso 1 1 calc R . .
C68 C -0.38513(16) 0.62727(14) 0.13558(10) 0.0383(6) Uani 1 1 d . . .
C69 C -0.39439(16) 0.70003(14) 0.12194(10) 0.0394(6) Uani 1 1 d . . .
H69 H -0.4463 0.7252 0.1091 0.047 Uiso 1 1 calc R . .
C70 C -0.33049(16) 0.73812(13) 0.12630(9) 0.0341(5) Uani 1 1 d . . .
C71 C -0.15990(17) 0.58042(13) 0.17745(11) 0.0412(6) Uani 1 1 d . . .
H71 H -0.1145 0.6114 0.1744 0.049 Uiso 1 1 calc R . .
C72 C -0.1110(2) 0.51920(16) 0.14302(14) 0.0640(9) Uani 1 1 d . . .
H72A H -0.1521 0.4854 0.1479 0.096 Uiso 1 1 calc R . .
H72B H -0.0543 0.4945 0.1535 0.096 Uiso 1 1 calc R . .
H72C H -0.0954 0.5384 0.1055 0.096 Uiso 1 1 calc R . .
C73 C -0.1903(2) 0.55254(18) 0.23569(13) 0.0671(9) Uani 1 1 d . . .
H73A H -0.2162 0.5930 0.2573 0.101 Uiso 1 1 calc R . .
H73B H -0.1368 0.5227 0.2473 0.101 Uiso 1 1 calc R . .
H73C H -0.2374 0.5240 0.2401 0.101 Uiso 1 1 calc R . .
C74 C -0.45722(18) 0.58571(15) 0.13431(12) 0.0510(7) Uani 1 1 d . . .
H74 H -0.4233 0.5361 0.1265 0.061 Uiso 1 1 calc R . .
C75 C -0.5071(3) 0.6147(2) 0.09142(17) 0.0930(13) Uani 1 1 d . . .
H75A H -0.5458 0.6618 0.0992 0.139 Uiso 1 1 calc R . .
H75B H -0.5464 0.5820 0.0900 0.139 Uiso 1 1 calc R . .
H75C H -0.4619 0.6193 0.0570 0.139 Uiso 1 1 calc R . .
C76 C -0.5227(2) 0.5793(2) 0.18945(15) 0.0769(10) Uani 1 1 d . . .
H76A H -0.5597 0.6266 0.1980 0.115 Uiso 1 1 calc R . .
H76B H -0.4867 0.5600 0.2159 0.115 Uiso 1 1 calc R . .
H76C H -0.5639 0.5471 0.1901 0.115 Uiso 1 1 calc R . .
C77 C -0.34778(18) 0.81781(13) 0.10820(11) 0.0447(6) Uani 1 1 d . . .
H77 H -0.2965 0.8374 0.1135 0.054 Uiso 1 1 calc R . .
C78 C -0.3447(2) 0.83099(18) 0.04865(13) 0.0716(9) Uani 1 1 d . . .
H78A H -0.2862 0.8043 0.0284 0.107 Uiso 1 1 calc R . .
H78B H -0.3494 0.8822 0.0371 0.107 Uiso 1 1 calc R . .
H78C H -0.3966 0.8149 0.0425 0.107 Uiso 1 1 calc R . .
C79 C -0.4387(2) 0.85776(16) 0.14119(15) 0.0665(9) Uani 1 1 d . . .
H79A H -0.4906 0.8410 0.1356 0.100 Uiso 1 1 calc R . .
H79B H -0.4449 0.9092 0.1301 0.100 Uiso 1 1 calc R . .
H79C H -0.4389 0.8487 0.1790 0.100 Uiso 1 1 calc R . .
C80 C 0.07500(15) 0.88317(11) 0.18694(9) 0.0305(5) Uani 1 1 d . . .
C81 C 0.07070(16) 0.95766(12) 0.17398(10) 0.0346(5) Uani 1 1 d . . .
C82 C 0.13384(17) 0.98902(13) 0.18616(12) 0.0456(7) Uani 1 1 d . . .
H82 H 0.1298 1.0392 0.1777 0.055 Uiso 1 1 calc R . .
C83 C 0.20267(18) 0.95053(13) 0.21008(12) 0.0470(7) Uani 1 1 d . . .
C84 C 0.20692(18) 0.87801(13) 0.22161(11) 0.0453(6) Uani 1 1 d . . .
H84 H 0.2539 0.8505 0.2378 0.054 Uiso 1 1 calc R . .
C85 C 0.14549(17) 0.84319(12) 0.21064(10) 0.0387(6) Uani 1 1 d . . .
C86 C 0.00212(17) 1.00612(12) 0.14552(10) 0.0381(6) Uani 1 1 d . . .
H86 H -0.0432 0.9777 0.1432 0.046 Uiso 1 1 calc R . .
C87 C -0.05224(18) 1.07036(13) 0.17622(12) 0.0490(7) Uani 1 1 d . . .
H87A H -0.0800 1.0535 0.2131 0.073 Uiso 1 1 calc R . .
H87B H -0.1012 1.0970 0.1593 0.073 Uiso 1 1 calc R . .
H87C H -0.0103 1.1017 0.1760 0.073 Uiso 1 1 calc R . .
C88 C 0.0513(2) 1.03057(14) 0.08873(11) 0.0518(7) Uani 1 1 d . . .
H88A H 0.0965 1.0584 0.0898 0.078 Uiso 1 1 calc R . .
H88B H 0.0057 1.0604 0.0705 0.078 Uiso 1 1 calc R . .
H88C H 0.0833 0.9886 0.0694 0.078 Uiso 1 1 calc R . .
C89 C 0.2712(2) 0.98889(15) 0.21983(15) 0.0676(10) Uani 1 1 d . . .
H89 H 0.2362 1.0371 0.2305 0.081 Uiso 1 1 calc R . .
C90 C 0.3152(4) 0.9525(2) 0.2637(2) 0.136(2) Uani 1 1 d . . .
H90A H 0.2670 0.9415 0.2955 0.204 Uiso 1 1 calc R . .
H90B H 0.3499 0.9840 0.2720 0.204 Uiso 1 1 calc R . .
H90C H 0.3574 0.9080 0.2525 0.204 Uiso 1 1 calc R . .
C91 C 0.3445(2) 1.0011(2) 0.1671(2) 0.1036(16) Uani 1 1 d . . .
H91A H 0.3878 1.0272 0.1731 0.155 Uiso 1 1 calc R . .
H91B H 0.3137 1.0291 0.1402 0.155 Uiso 1 1 calc R . .
H91C H 0.3785 0.9548 0.1545 0.155 Uiso 1 1 calc R . .
C92 C 0.1599(2) 0.76307(14) 0.22502(15) 0.0684(10) Uani 1 1 d . . .
H92 H 0.1104 0.7452 0.2160 0.082 Uiso 1 1 calc R . .
C93 C 0.1506(3) 0.7464(2) 0.28569(19) 0.130(2) Uani 1 1 d . . .
H93A H 0.1417 0.6971 0.2968 0.194 Uiso 1 1 calc R . .
H93B H 0.0973 0.7795 0.3048 0.194 Uiso 1 1 calc R . .
H93C H 0.2070 0.7519 0.2938 0.194 Uiso 1 1 calc R . .
C94 C 0.2522(3) 0.72473(15) 0.19516(16) 0.0788(11) Uani 1 1 d . . .
H94A H 0.2568 0.7339 0.1568 0.118 Uiso 1 1 calc R . .
H94B H 0.2586 0.6732 0.2059 0.118 Uiso 1 1 calc R . .
H94C H 0.3015 0.7420 0.2033 0.118 Uiso 1 1 calc R . .
C95 C 0.12332(16) 0.20126(13) 0.41169(9) 0.0330(5) Uani 1 1 d . . .
C96 C 0.13033(17) 0.14249(14) 0.45119(9) 0.0392(6) Uani 1 1 d . . .
C97 C 0.0537(2) 0.13492(16) 0.49338(10) 0.0517(7) Uani 1 1 d . . .
H97 H 0.0594 0.0954 0.5197 0.062 Uiso 1 1 calc R . .
C98 C -0.0297(2) 0.18223(18) 0.49860(11) 0.0572(8) Uani 1 1 d . . .
C99 C -0.03578(19) 0.23997(17) 0.46041(11) 0.0523(7) Uani 1 1 d . . .
H99 H -0.0927 0.2736 0.4637 0.063 Uiso 1 1 calc R . .
C100 C 0.03850(17) 0.25094(14) 0.41718(10) 0.0411(6) Uani 1 1 d . . .
C101 C 0.21711(19) 0.08528(13) 0.45042(10) 0.0431(6) Uani 1 1 d . . .
H101 H 0.2646 0.0966 0.4172 0.052 Uiso 1 1 calc R . .
C102 C 0.2010(2) 0.01071(15) 0.44813(14) 0.0677(9) Uani 1 1 d . . .
H10A H 0.1567 -0.0030 0.4809 0.102 Uiso 1 1 calc R . .
H10B H 0.2598 -0.0239 0.4445 0.102 Uiso 1 1 calc R . .
H10C H 0.1762 0.0113 0.4174 0.102 Uiso 1 1 calc R . .
C103 C 0.2570(2) 0.08539(18) 0.49756(12) 0.0651(9) Uani 1 1 d . . .
H10D H 0.2682 0.1332 0.4981 0.098 Uiso 1 1 calc R . .
H10E H 0.3154 0.0504 0.4941 0.098 Uiso 1 1 calc R . .
H10F H 0.2129 0.0727 0.5308 0.098 Uiso 1 1 calc R . .
C104 C -0.1120(3) 0.1706(3) 0.54538(15) 0.1002(14) Uani 1 1 d . . .
H104 H -0.1029 0.1177 0.5448 0.120 Uiso 1 1 calc R . .
C105 C -0.0992(4) 0.1685(4) 0.59458(16) 0.173(3) Uani 1 1 d . . .
H10G H -0.1037 0.2173 0.6025 0.259 Uiso 1 1 calc R . .
H10H H -0.0379 0.1399 0.5958 0.259 Uiso 1 1 calc R . .
H10I H -0.1469 0.1468 0.6210 0.259 Uiso 1 1 calc R . .
C106 C -0.2007(2) 0.1894(2) 0.53255(17) 0.0974(13) Uani 1 1 d . . .
H10J H -0.2472 0.1711 0.5621 0.146 Uiso 1 1 calc R . .
H10K H -0.1963 0.1683 0.5001 0.146 Uiso 1 1 calc R . .
H10L H -0.2187 0.2416 0.5267 0.146 Uiso 1 1 calc R . .
C107 C 0.02204(18) 0.31574(15) 0.37696(11) 0.0506(7) Uani 1 1 d . . .
H107 H 0.0812 0.3159 0.3487 0.061 Uiso 1 1 calc R . .
C108 C -0.0518(2) 0.31018(19) 0.35015(13) 0.0734(10) Uani 1 1 d . . .
H10M H -0.1109 0.3105 0.3769 0.110 Uiso 1 1 calc R . .
H10N H -0.0334 0.2655 0.3332 0.110 Uiso 1 1 calc R . .
H10O H -0.0586 0.3509 0.3231 0.110 Uiso 1 1 calc R . .
C109 C -0.0026(2) 0.38555(17) 0.40236(14) 0.0686(9) Uani 1 1 d . . .
H10P H -0.0100 0.4260 0.3751 0.103 Uiso 1 1 calc R . .
H10Q H 0.0470 0.3886 0.4182 0.103 Uiso 1 1 calc R . .
H10R H -0.0606 0.3870 0.4302 0.103 Uiso 1 1 calc R . .
C110 C 0.52533(15) 0.20935(12) 0.18503(9) 0.0298(5) Uani 1 1 d . . .
C111 C 0.53154(16) 0.26100(12) 0.14015(9) 0.0339(5) Uani 1 1 d . . .
C112 C 0.61155(16) 0.25362(13) 0.09885(9) 0.0367(6) Uani 1 1 d . . .
H112 H 0.6153 0.2889 0.0691 0.044 Uiso 1 1 calc R . .
C113 C 0.68577(16) 0.19736(13) 0.09922(9) 0.0348(5) Uani 1 1 d . . .
C114 C 0.67820(16) 0.14688(13) 0.14318(9) 0.0359(6) Uani 1 1 d . . .
H114 H 0.7286 0.1077 0.1442 0.043 Uiso 1 1 calc R . .
C115 C 0.60037(15) 0.15095(12) 0.18575(9) 0.0320(5) Uani 1 1 d . . .
C116 C 0.45356(18) 0.32499(13) 0.13413(10) 0.0442(6) Uani 1 1 d . . .
H116 H 0.3976 0.3177 0.1633 0.053 Uiso 1 1 calc R . .
C117 C 0.4781(2) 0.39415(15) 0.14089(14) 0.0704(9) Uani 1 1 d . . .
H11A H 0.5353 0.4011 0.1142 0.106 Uiso 1 1 calc R . .
H11B H 0.4872 0.3916 0.1767 0.106 Uiso 1 1 calc R . .
H11C H 0.4277 0.4344 0.1361 0.106 Uiso 1 1 calc R . .
C118 C 0.4278(2) 0.33090(17) 0.08118(12) 0.0633(9) Uani 1 1 d . . .
H11D H 0.4779 0.3453 0.0520 0.095 Uiso 1 1 calc R . .
H11E H 0.3706 0.3667 0.0818 0.095 Uiso 1 1 calc R . .
H11F H 0.4183 0.2844 0.0758 0.095 Uiso 1 1 calc R . .
C119 C 0.77213(17) 0.19180(15) 0.05374(10) 0.0444(7) Uani 1 1 d . . .
H119 H 0.7546 0.2214 0.0219 0.053 Uiso 1 1 calc R . .
C120 C 0.84494(18) 0.22340(17) 0.06639(11) 0.0548(8) Uani 1 1 d . . .
H12A H 0.8196 0.2736 0.0730 0.082 Uiso 1 1 calc R . .
H12B H 0.8997 0.2206 0.0361 0.082 Uiso 1 1 calc R . .
H12C H 0.8624 0.1964 0.0981 0.082 Uiso 1 1 calc R . .
C121 C 0.8121(2) 0.11585(18) 0.03879(12) 0.0653(9) Uani 1 1 d . . .
H12D H 0.8335 0.0860 0.0685 0.098 Uiso 1 1 calc R . .
H12E H 0.8643 0.1162 0.0072 0.098 Uiso 1 1 calc R . .
H12F H 0.7642 0.0964 0.0310 0.098 Uiso 1 1 calc R . .
C122 C 0.60212(17) 0.08925(13) 0.22970(9) 0.0393(6) Uani 1 1 d . . .
H122 H 0.5412 0.0981 0.2567 0.047 Uiso 1 1 calc R . .
C123 C 0.6772(2) 0.08559(19) 0.25817(12) 0.0669(10) Uani 1 1 d . . .
H12G H 0.7382 0.0753 0.2331 0.100 Uiso 1 1 calc R . .
H12H H 0.6728 0.0476 0.2878 0.100 Uiso 1 1 calc R . .
H12I H 0.6690 0.1315 0.2720 0.100 Uiso 1 1 calc R . .
C124 C 0.6114(2) 0.01809(14) 0.20819(12) 0.0627(9) Uani 1 1 d . . .
H12J H 0.5617 0.0218 0.1906 0.094 Uiso 1 1 calc R . .
H12K H 0.6068 -0.0200 0.2377 0.094 Uiso 1 1 calc R . .
H12L H 0.6715 0.0069 0.1825 0.094 Uiso 1 1 calc R . .
C1A C -0.2277(4) 0.2703(4) 0.2745(3) 0.144(2) Uani 1 1 d . . .
H1A H -0.1873 0.2339 0.2904 0.172 Uiso 1 1 calc R . .
C1B C -0.2416(4) 0.2637(4) 0.2261(3) 0.1220(18) Uani 1 1 d . . .
H1B H -0.2125 0.2219 0.2083 0.146 Uiso 1 1 calc R . .
C1C C -0.2963(5) 0.3166(5) 0.2049(2) 0.1223(19) Uani 1 1 d . . .
H1C H -0.3050 0.3119 0.1713 0.147 Uiso 1 1 calc R . .
C1D C -0.3391(4) 0.3749(4) 0.2271(3) 0.133(2) Uani 1 1 d . . .
H1D H -0.3773 0.4112 0.2096 0.160 Uiso 1 1 calc R . .
C1E C -0.3294(4) 0.3839(4) 0.2748(3) 0.146(2) Uani 1 1 d . . .
H1E H -0.3607 0.4263 0.2913 0.175 Uiso 1 1 calc R . .
C1F C -0.2734(3) 0.3306(2) 0.29916(14) 0.148(3) Uani 1 1 d . . .
H1F H -0.2665 0.3357 0.3331 0.177 Uiso 1 1 calc R . .
C2A C -0.0259(3) 1.0798(2) 0.37371(14) 0.1013(14) Uani 1 1 d R . .
H2A1 H 0.0064 1.1054 0.3878 0.122 Uiso 1 1 calc R . .
C2B C -0.1180(3) 1.0960(2) 0.38410(18) 0.1014(14) Uani 1 1 d . . .
H2B1 H -0.1516 1.1342 0.4049 0.122 Uiso 1 1 calc R . .
C2C C -0.1648(3) 1.0575(3) 0.36481(19) 0.1072(15) Uani 1 1 d . . .
H2C H -0.2304 1.0693 0.3722 0.129 Uiso 1 1 calc R . .
C2D C -0.1175(3) 1.0034(2) 0.33556(15) 0.0805(11) Uani 1 1 d . . .
H2D H -0.1501 0.9760 0.3233 0.097 Uiso 1 1 calc R . .
C2E C -0.0247(3) 0.9875(2) 0.32351(17) 0.0881(12) Uani 1 1 d . . .
H2E H 0.0084 0.9499 0.3020 0.106 Uiso 1 1 calc R . .
C2F C 0.0214(3) 1.0259(3) 0.3424(2) 0.1196(18) Uani 1 1 d . . .
H2F H 0.0872 1.0150 0.3339 0.144 Uiso 1 1 calc R . .
C3A C -0.3937(3) 0.9776(3) 0.39771(17) 0.0941(13) Uani 1 1 d . . .
H3A H -0.3589 0.9948 0.4160 0.113 Uiso 1 1 calc R . .
C3B C -0.3576(3) 0.9154(3) 0.37398(19) 0.0974(16) Uani 1 1 d . . .
H3B H -0.2977 0.8891 0.3758 0.117 Uiso 1 1 calc R . .
C3C C -0.4075(3) 0.8918(2) 0.34800(15) 0.0881(12) Uani 1 1 d . . .
H3C H -0.3826 0.8487 0.3314 0.106 Uiso 1 1 calc R . .
C3D C -0.4926(3) 0.9288(2) 0.34542(14) 0.0745(10) Uani 1 1 d . . .
H3D H -0.5274 0.9118 0.3270 0.089 Uiso 1 1 calc R . .
C3E C -0.5285(2) 0.99017(18) 0.36911(14) 0.0693(9) Uani 1 1 d . . .
H3E H -0.5886 1.0160 0.3674 0.083 Uiso 1 1 calc R . .
C3F C -0.4793(3) 1.0147(2) 0.39502(15) 0.0796(10) Uani 1 1 d . . .
H3F H -0.5045 1.0580 0.4114 0.096 Uiso 1 1 calc R . .
C4A C 0.5807(6) 0.0591(4) 0.0152(3) 0.151(2) Uani 1 1 d . . .
H4A1 H 0.5572 0.0216 0.0392 0.181 Uiso 1 1 calc R . .
C4B C 0.5476(4) 0.1274(4) 0.0256(2) 0.1147(16) Uani 1 1 d . . .
H4B1 H 0.5025 0.1384 0.0578 0.138 Uiso 1 1 calc R . .
C4C C 0.5776(4) 0.1793(3) -0.0088(2) 0.1011(14) Uani 1 1 d . . .
H4C H 0.5523 0.2276 -0.0018 0.121 Uiso 1 1 calc R . .
C4D C 0.6425(4) 0.1653(3) -0.0531(2) 0.1052(14) Uani 1 1 d . . .
H4D H 0.6631 0.2039 -0.0771 0.126 Uiso 1 1 calc R . .
C4E C 0.6798(4) 0.0980(4) -0.0650(2) 0.1164(17) Uani 1 1 d . . .
H4E H 0.7269 0.0888 -0.0968 0.140 Uiso 1 1 calc R . .
C4F C 0.6494(6) 0.0435(3) -0.0310(3) 0.157(3) Uani 1 1 d . . .
H4F H 0.6745 -0.0047 -0.0385 0.189 Uiso 1 1 calc R . .
C5A C 0.4089(4) 0.5265(3) 0.6075(3) 0.109(2) Uani 0.541(3) 1 d PG A 1
H5A H 0.4430 0.4952 0.6301 0.130 Uiso 0.541(3) 1 calc PR A 1
C5B C 0.3257(5) 0.5132(4) 0.6040(3) 0.109(4) Uani 0.541(3) 1 d PG A 1
H5B H 0.3029 0.4729 0.6241 0.131 Uiso 0.541(3) 1 calc PR A 1
C5C C 0.2757(4) 0.5589(5) 0.5709(3) 0.1020(18) Uani 0.541(3) 1 d PG A 1
H5C H 0.2188 0.5498 0.5685 0.122 Uiso 0.541(3) 1 calc PR A 1
C5D C 0.3090(5) 0.6179(4) 0.5414(3) 0.082(2) Uani 0.541(3) 1 d PG A 1
H5D H 0.2748 0.6492 0.5188 0.098 Uiso 0.541(3) 1 calc PR A 1
C5E C 0.3922(6) 0.6312(3) 0.5449(3) 0.105(2) Uani 0.541(3) 1 d PG A 1
H5E H 0.4149 0.6715 0.5247 0.126 Uiso 0.541(3) 1 calc PR A 1
C5F C 0.4421(4) 0.5855(3) 0.5780(3) 0.109(2) Uani 0.541(3) 1 d PG A 1
H5F H 0.4990 0.5946 0.5804 0.131 Uiso 0.541(3) 1 calc PR A 1
C5AB C 0.4419(5) 0.5089(4) 0.5429(3) 0.109(2) Uani 0.459(3) 1 d PG A 2
H5AB H 0.4893 0.4672 0.5377 0.130 Uiso 0.459(3) 1 calc PR A 2
C5BB C 0.3534(6) 0.5035(5) 0.5733(4) 0.109(4) Uani 0.459(3) 1 d PG A 2
H5BB H 0.3402 0.4580 0.5888 0.131 Uiso 0.459(3) 1 calc PR A 2
C5CB C 0.2841(4) 0.5645(6) 0.5809(4) 0.1020(18) Uani 0.459(3) 1 d PG A 2
H5CB H 0.2236 0.5608 0.6017 0.122 Uiso 0.459(3) 1 calc PR A 2
C5DB C 0.3034(6) 0.6311(5) 0.5581(4) 0.082(2) Uani 0.459(3) 1 d PG A 2
H5DB H 0.2560 0.6728 0.5633 0.098 Uiso 0.459(3) 1 calc PR A 2
C5EB C 0.3919(8) 0.6365(4) 0.5277(3) 0.105(2) Uani 0.459(3) 1 d PG A 2
H5EB H 0.4051 0.6820 0.5121 0.126 Uiso 0.459(3) 1 calc PR A 2
C5FB C 0.4612(5) 0.5754(4) 0.5201(3) 0.109(2) Uani 0.459(3) 1 d PG A 2
H5FB H 0.5217 0.5792 0.4993 0.131 Uiso 0.459(3) 1 calc PR A 2
C6A C 0.4584(3) 0.2469(2) 0.45908(18) 0.0951(13) Uani 1 1 d . . .
H6A1 H 0.4044 0.2818 0.4564 0.114 Uiso 1 1 calc R . .
C6B C 0.5343(3) 0.2397(2) 0.41639(15) 0.0876(12) Uani 1 1 d . . .
H6B1 H 0.5327 0.2697 0.3842 0.105 Uiso 1 1 calc R . .
C6C C 0.6114(3) 0.1902(2) 0.41984(16) 0.0888(11) Uani 1 1 d . . .
H6C H 0.6638 0.1854 0.3901 0.107 Uiso 1 1 calc R . .
C6D C 0.6136(3) 0.1470(2) 0.46629(18) 0.0944(12) Uani 1 1 d . . .
H6D H 0.6678 0.1123 0.4691 0.113 Uiso 1 1 calc R . .
C6E C 0.5381(4) 0.1540(2) 0.50848(17) 0.0978(13) Uani 1 1 d . . .
H6E H 0.5394 0.1236 0.5406 0.117 Uiso 1 1 calc R . .
C6F C 0.4608(3) 0.2041(3) 0.50511(17) 0.1002(14) Uani 1 1 d . . .
H6F H 0.4085 0.2091 0.5349 0.120 Uiso 1 1 calc R . .
C7A C -0.5356(3) 0.7470(2) 0.28364(17) 0.0879(12) Uani 1 1 d . . .
H7A H -0.5567 0.7707 0.2534 0.105 Uiso 1 1 calc R . .
C7B C -0.4585(3) 0.6949(2) 0.27698(15) 0.0790(11) Uani 1 1 d . . .
H7B H -0.4252 0.6822 0.2423 0.095 Uiso 1 1 calc R . .
C7C C -0.4293(3) 0.6610(2) 0.32049(19) 0.0908(12) Uani 1 1 d . . .
H7C H -0.3762 0.6234 0.3166 0.109 Uiso 1 1 calc R . .
C7D C -0.4773(3) 0.6813(3) 0.37050(17) 0.0929(12) Uani 1 1 d . . .
H7D H -0.4569 0.6581 0.4011 0.111 Uiso 1 1 calc R . .
C7E C -0.5525(3) 0.7338(2) 0.37561(17) 0.0885(12) Uani 1 1 d . . .
H7E H -0.5846 0.7485 0.4099 0.106 Uiso 1 1 calc R . .
C7F C -0.5831(3) 0.7660(2) 0.33285(19) 0.0913(12) Uani 1 1 d . . .
H7F H -0.6380 0.8019 0.3371 0.110 Uiso 1 1 calc R . .
C8A C 0.0679(3) 0.5350(2) 0.22711(14) 0.0762(10) Uani 1 1 d . . .
H8A1 H 0.0092 0.5648 0.2269 0.091 Uiso 1 1 calc R . .
C8B C 0.1454(3) 0.5614(2) 0.20581(14) 0.0765(10) Uani 1 1 d . . .
H8B1 H 0.1413 0.6096 0.1904 0.092 Uiso 1 1 calc R . .
C8C C 0.2285(3) 0.5196(3) 0.20632(17) 0.0916(14) Uani 1 1 d . . .
H8C H 0.2831 0.5384 0.1909 0.110 Uiso 1 1 calc R . .
C8D C 0.2355(3) 0.4495(3) 0.22914(18) 0.0982(15) Uani 1 1 d . . .
H8D H 0.2940 0.4201 0.2305 0.118 Uiso 1 1 calc R . .
C8E C 0.1553(4) 0.4232(3) 0.24986(15) 0.0980(14) Uani 1 1 d . . .
H8E H 0.1579 0.3749 0.2649 0.118 Uiso 1 1 calc R . .
C8F C 0.0730(3) 0.4669(3) 0.24859(16) 0.0934(13) Uani 1 1 d . . .
H8F H 0.0176 0.4490 0.2632 0.112 Uiso 1 1 calc R . .

loop_
_atom_site_aniso_label
_atom_site_aniso_U_11
_atom_site_aniso_U_22
_atom_site_aniso_U_33
_atom_site_aniso_U_23
_atom_site_aniso_U_13
_atom_site_aniso_U_12
P1 0.0245(3) 0.0270(3) 0.0358(3) -0.0045(2) -0.0084(2) -0.0044(2)
C2 0.0301(12) 0.0290(12) 0.0364(13) -0.0039(10) -0.0092(10) -0.0025(10)
N3 0.0285(10) 0.0254(10) 0.0365(11) -0.0054(8) -0.0058(8) -0.0056(8)
C4 0.0329(13) 0.0247(12) 0.0354(13) -0.0030(10) -0.0046(10) -0.0062(10)
P5 0.0286(3) 0.0209(3) 0.0347(3) -0.0031(2) -0.0069(3) -0.0047(2)
C6 0.0300(12) 0.0251(11) 0.0364(13) -0.0069(10) -0.0065(10) -0.0037(10)
N7 0.0271(10) 0.0318(10) 0.0368(11) -0.0077(9) -0.0047(8) -0.0073(8)
C8 0.0275(12) 0.0333(13) 0.0388(13) -0.0058(10) -0.0064(10) -0.0044(10)
C9 0.0301(12) 0.0268(11) 0.0241(11) -0.0016(9) -0.0046(9) -0.0070(10)
C10 0.0257(12) 0.0320(12) 0.0352(12) -0.0028(10) -0.0086(10) -0.0072(10)
C11 0.0348(13) 0.0290(12) 0.0378(13) -0.0067(10) -0.0111(10) -0.0088(10)
C12 0.0321(13) 0.0286(12) 0.0302(12) 0.0000(10) -0.0060(10) -0.0069(10)
C13 0.0274(12) 0.0337(13) 0.0373(13) -0.0003(10) -0.0100(10) -0.0076(10)
C14 0.0342(13) 0.0280(12) 0.0340(12) -0.0034(10) -0.0090(10) -0.0107(10)
C15 0.0335(13) 0.0296(13) 0.0427(14) -0.0056(11) -0.0038(11) -0.0031(10)
C16 0.0558(18) 0.0358(14) 0.0429(15) -0.0055(12) 0.0079(13) -0.0069(13)
C17 0.0330(15) 0.0359(15) 0.083(2) -0.0111(14) -0.0106(14) 0.0001(12)
C18 0.0324(13) 0.0270(12) 0.0366(13) -0.0044(10) -0.0093(10) -0.0003(10)
C19 0.0540(16) 0.0376(14) 0.0326(13) -0.0018(11) -0.0116(12) -0.0093(12)
C20 0.0587(17) 0.0333(13) 0.0405(14) -0.0063(11) -0.0209(13) -0.0111(12)
C21 0.0364(13) 0.0280(12) 0.0377(13) 0.0011(10) -0.0175(11) -0.0040(10)
C22 0.0454(15) 0.0321(13) 0.0312(12) -0.0013(10) -0.0141(11) -0.0065(11)
C23 0.0476(15) 0.0285(12) 0.0376(14) -0.0087(10) -0.0145(11) -0.0054(11)
C24 0.0418(14) 0.0318(13) 0.0431(14) 0.0010(11) -0.0197(12) -0.0092(11)
C25 0.0414(16) 0.0484(16) 0.0665(19) 0.0078(14) -0.0270(14) -0.0090(13)
C26 0.0667(19) 0.0399(15) 0.0520(16) 0.0033(12) -0.0301(14) -0.0214(14)
C27 0.0360(13) 0.0259(12) 0.0367(13) -0.0013(10) -0.0148(11) -0.0070(10)
C28 0.0401(14) 0.0376(13) 0.0296(12) -0.0006(10) -0.0088(11) -0.0054(11)
C29 0.0287(13) 0.0375(13) 0.0348(13) -0.0029(11) -0.0059(10) -0.0025(10)
C30 0.0319(12) 0.0241(11) 0.0312(12) -0.0036(9) -0.0090(10) -0.0061(10)
C31 0.0329(13) 0.0411(14) 0.0321(13) -0.0003(11) -0.0055(10) -0.0089(11)
C32 0.0287(13) 0.0367(13) 0.0432(14) -0.0025(11) -0.0107(11) -0.0048(10)
N33 0.0286(10) 0.0335(10) 0.0261(10) -0.0016(8) -0.0068(8) -0.0069(8)
C34 0.0332(13) 0.0302(12) 0.0305(12) 0.0016(10) -0.0097(10) -0.0093(10)
P35 0.0289(3) 0.0285(3) 0.0287(3) -0.0002(2) -0.0056(2) -0.0060(2)
C36 0.0348(13) 0.0270(12) 0.0315(12) -0.0024(10) -0.0092(10) -0.0058(10)
N37 0.0303(10) 0.0287(10) 0.0331(10) -0.0039(8) -0.0046(8) -0.0082(8)
C38 0.0279(12) 0.0347(13) 0.0384(13) -0.0062(11) -0.0080(10) -0.0052(10)
P39 0.0265(3) 0.0269(3) 0.0306(3) -0.0010(2) -0.0052(2) -0.0028(2)
C40 0.0292(12) 0.0274(12) 0.0289(12) -0.0028(9) -0.0073(10) -0.0029(10)
C41 0.0316(12) 0.0307(12) 0.0283(12) -0.0010(10) -0.0101(10) -0.0079(10)
C42 0.0417(14) 0.0302(13) 0.0324(13) 0.0004(10) -0.0030(11) -0.0129(11)
C43 0.0444(15) 0.0323(13) 0.0335(13) -0.0038(10) -0.0031(11) -0.0068(11)
C44 0.0419(14) 0.0292(12) 0.0393(13) 0.0006(11) -0.0160(11) -0.0088(11)
C45 0.0432(15) 0.0362(14) 0.0454(15) 0.0053(12) -0.0083(12) -0.0169(12)
C46 0.0345(14) 0.0379(14) 0.0383(14) -0.0013(11) -0.0015(11) -0.0109(11)
C47 0.0518(16) 0.0289(13) 0.0564(16) -0.0023(12) -0.0205(13) -0.0108(12)
C48 0.0554(19) 0.0327(15) 0.090(2) 0.0063(15) -0.0143(17) -0.0150(13)
C49 0.069(2) 0.0544(19) 0.093(2) -0.0210(17) -0.0431(19) -0.0081(16)
C50 0.0538(16) 0.0235(12) 0.0412(14) -0.0015(11) -0.0171(12) -0.0102(11)
C51 0.0515(16) 0.0322(13) 0.0340(13) -0.0071(11) -0.0106(12) -0.0060(12)
C52 0.0514(16) 0.0371(14) 0.0332(13) -0.0049(11) -0.0136(12) -0.0085(12)
C53 0.0522(16) 0.0312(13) 0.0300(13) 0.0001(10) -0.0067(11) -0.0102(12)
C54 0.067(2) 0.0473(16) 0.0379(15) -0.0157(12) -0.0129(14) -0.0043(14)
C55 0.065(2) 0.0440(16) 0.0495(16) -0.0141(13) -0.0268(14) -0.0062(14)
C56 0.0486(16) 0.0473(16) 0.0319(13) -0.0026(12) -0.0007(12) -0.0105(13)
C57 0.064(2) 0.063(2) 0.0539(18) 0.0181(15) -0.0079(15) -0.0268(16)
C58 0.0602(19) 0.074(2) 0.0365(15) -0.0102(14) 0.0045(14) -0.0038(16)
C59 0.0388(14) 0.0377(14) 0.0317(13) -0.0056(11) 0.0021(11) -0.0082(11)
C60 0.0441(15) 0.0418(15) 0.0438(15) -0.0013(12) -0.0016(12) -0.0202(12)
C61 0.0394(14) 0.0449(15) 0.0433(15) -0.0056(12) -0.0084(12) -0.0169(12)
C62 0.0301(13) 0.0325(13) 0.0339(13) -0.0092(10) -0.0018(10) -0.0059(10)
C63 0.0407(14) 0.0321(13) 0.0392(14) -0.0058(11) -0.0065(11) -0.0123(11)
C64 0.0436(15) 0.0443(15) 0.0375(14) -0.0072(12) -0.0107(11) -0.0133(12)
C65 0.0259(12) 0.0312(12) 0.0355(13) -0.0069(10) -0.0078(10) -0.0047(10)
C66 0.0288(13) 0.0311(13) 0.0422(14) -0.0096(11) -0.0075(10) -0.0033(10)
C67 0.0315(13) 0.0318(13) 0.0502(15) -0.0119(11) -0.0081(11) -0.0053(11)
C68 0.0299(13) 0.0440(15) 0.0442(14) -0.0166(12) -0.0066(11) -0.0086(11)
C69 0.0282(13) 0.0469(15) 0.0453(15) -0.0104(12) -0.0142(11) -0.0018(11)
C70 0.0283(12) 0.0369(13) 0.0377(13) -0.0069(11) -0.0106(10) -0.0031(10)
C71 0.0323(13) 0.0287(13) 0.0651(17) -0.0027(12) -0.0179(12) -0.0057(11)
C72 0.0432(17) 0.0469(17) 0.097(2) -0.0187(17) -0.0191(16) 0.0102(14)
C73 0.061(2) 0.069(2) 0.069(2) 0.0082(17) -0.0300(17) -0.0033(17)
C74 0.0359(15) 0.0498(16) 0.075(2) -0.0255(15) -0.0150(14) -0.0104(13)
C75 0.100(3) 0.091(3) 0.127(3) -0.009(2) -0.078(3) -0.039(2)
C76 0.051(2) 0.087(3) 0.098(3) -0.027(2) 0.0000(18) -0.0352(18)
C77 0.0366(14) 0.0373(14) 0.0620(17) 0.0032(13) -0.0229(13) -0.0039(11)
C78 0.077(2) 0.070(2) 0.071(2) 0.0183(18) -0.0366(19) -0.0163(18)
C79 0.0437(17) 0.0427(17) 0.110(3) -0.0130(17) -0.0212(17) 0.0042(14)
C80 0.0271(12) 0.0236(11) 0.0403(13) -0.0055(10) -0.0081(10) -0.0029(9)
C81 0.0296(13) 0.0227(11) 0.0521(15) -0.0069(11) -0.0126(11) -0.0012(10)
C82 0.0402(15) 0.0206(12) 0.081(2) -0.0116(12) -0.0241(14) 0.0001(11)
C83 0.0383(15) 0.0330(14) 0.078(2) -0.0204(13) -0.0270(14) 0.0015(11)
C84 0.0374(15) 0.0374(14) 0.0647(18) -0.0044(13) -0.0264(13) 0.0012(12)
C85 0.0349(14) 0.0295(13) 0.0522(15) 0.0013(11) -0.0160(12) -0.0047(11)
C86 0.0343(13) 0.0229(12) 0.0590(16) -0.0006(11) -0.0180(12) -0.0041(10)
C87 0.0403(15) 0.0286(13) 0.075(2) -0.0021(13) -0.0206(14) 0.0038(11)
C88 0.0512(17) 0.0373(15) 0.0655(19) 0.0037(13) -0.0185(14) -0.0075(13)
C89 0.0538(19) 0.0404(16) 0.126(3) -0.0380(18) -0.047(2) 0.0056(14)
C90 0.168(5) 0.052(2) 0.257(6) -0.024(3) -0.177(5) -0.001(3)
C91 0.052(2) 0.101(3) 0.176(5) -0.069(3) -0.017(3) -0.028(2)
C92 0.0522(19) 0.0331(15) 0.129(3) 0.0294(17) -0.054(2) -0.0152(14)
C93 0.080(3) 0.110(3) 0.138(4) 0.083(3) -0.003(3) 0.005(3)
C94 0.089(3) 0.0277(15) 0.123(3) -0.0090(18) -0.045(2) 0.0040(16)
C95 0.0320(13) 0.0399(13) 0.0275(12) -0.0025(10) -0.0044(10) -0.0123(11)
C96 0.0420(15) 0.0451(15) 0.0330(13) -0.0017(11) -0.0082(11) -0.0165(12)
C97 0.0519(18) 0.0615(18) 0.0383(15) 0.0084(13) -0.0051(13) -0.0213(15)
C98 0.0435(17) 0.084(2) 0.0394(16) -0.0019(15) 0.0017(13) -0.0217(16)
C99 0.0350(15) 0.070(2) 0.0454(16) -0.0108(15) -0.0030(12) -0.0038(14)
C100 0.0345(14) 0.0511(16) 0.0361(14) -0.0072(12) -0.0063(11) -0.0069(12)
C101 0.0494(16) 0.0399(14) 0.0384(14) 0.0086(11) -0.0107(12) -0.0146(12)
C102 0.078(2) 0.0440(17) 0.075(2) 0.0067(16) -0.0096(18) -0.0213(16)
C103 0.069(2) 0.072(2) 0.0528(18) 0.0094(16) -0.0273(16) -0.0078(17)
C104 0.059(2) 0.163(4) 0.061(2) 0.005(2) 0.0154(18) -0.035(3)
C105 0.105(4) 0.345(10) 0.046(3) 0.021(4) 0.016(2) -0.073(5)
C106 0.055(2) 0.116(3) 0.101(3) 0.015(3) 0.012(2) -0.030(2)
C107 0.0358(15) 0.0590(18) 0.0439(15) -0.0015(13) -0.0040(12) 0.0067(13)
C108 0.074(2) 0.081(2) 0.063(2) -0.0120(18) -0.0314(18) 0.0106(19)
C109 0.070(2) 0.0559(19) 0.076(2) -0.0011(17) -0.0228(18) -0.0026(17)
C110 0.0265(12) 0.0307(12) 0.0307(12) -0.0013(10) -0.0054(9) -0.0060(10)
C111 0.0326(13) 0.0311(13) 0.0357(13) 0.0039(10) -0.0094(10) -0.0058(10)
C112 0.0352(14) 0.0392(14) 0.0328(13) 0.0099(11) -0.0091(11) -0.0101(11)
C113 0.0284(13) 0.0482(15) 0.0276(12) 0.0008(11) -0.0064(10) -0.0107(11)
C114 0.0277(12) 0.0407(14) 0.0346(13) 0.0023(11) -0.0079(10) -0.0017(10)
C115 0.0287(12) 0.0326(12) 0.0310(12) 0.0004(10) -0.0062(10) -0.0031(10)
C116 0.0411(15) 0.0331(14) 0.0453(15) 0.0123(11) -0.0039(12) -0.0012(11)
C117 0.078(2) 0.0373(16) 0.088(2) -0.0043(16) -0.0206(19) 0.0025(16)
C118 0.0529(18) 0.0587(19) 0.072(2) 0.0128(16) -0.0283(16) 0.0035(15)
C119 0.0310(14) 0.0667(18) 0.0299(13) 0.0089(12) -0.0063(11) -0.0095(13)
C120 0.0371(15) 0.072(2) 0.0505(17) 0.0198(15) -0.0113(13) -0.0185(14)
C121 0.0479(18) 0.091(2) 0.0473(17) -0.0202(17) 0.0054(14) -0.0060(17)
C122 0.0295(13) 0.0382(14) 0.0361(13) 0.0082(11) 0.0000(10) 0.0027(11)
C123 0.0404(16) 0.096(3) 0.0516(18) 0.0320(17) -0.0173(14) -0.0083(16)
C124 0.066(2) 0.0325(15) 0.0637(19) 0.0043(14) 0.0085(16) 0.0054(14)
C1A 0.116(5) 0.184(7) 0.121(5) 0.027(4) -0.029(4) -0.040(4)
C1B 0.120(5) 0.124(5) 0.117(5) -0.032(4) 0.013(4) -0.053(4)
C1C 0.136(5) 0.163(6) 0.090(4) -0.014(4) -0.030(4) -0.070(5)
C1D 0.119(5) 0.137(5) 0.163(6) 0.009(5) -0.056(5) -0.054(4)
C1E 0.108(5) 0.162(6) 0.187(7) -0.072(5) -0.013(4) -0.056(4)
C1F 0.138(6) 0.251(9) 0.084(4) -0.048(5) -0.035(4) -0.068(6)
C2A 0.096(3) 0.108(3) 0.122(4) -0.045(3) -0.026(3) -0.043(3)
C2B 0.096(3) 0.101(3) 0.111(3) -0.057(3) 0.008(3) -0.036(3)
C2C 0.069(3) 0.122(4) 0.138(4) -0.066(3) -0.005(3) -0.024(3)
C2D 0.078(3) 0.087(3) 0.089(3) -0.033(2) -0.020(2) -0.024(2)
C2E 0.085(3) 0.081(3) 0.106(3) -0.036(2) -0.024(2) -0.011(2)
C2F 0.076(3) 0.114(4) 0.185(5) -0.064(4) -0.031(3) -0.019(3)
C3A 0.096(3) 0.115(4) 0.086(3) 0.037(3) -0.050(3) -0.048(3)
C3B 0.045(2) 0.115(4) 0.096(3) 0.046(3) -0.009(2) 0.005(2)
C3C 0.094(3) 0.071(3) 0.068(2) -0.0010(19) 0.002(2) 0.015(2)
C3D 0.085(3) 0.074(2) 0.066(2) 0.0063(19) -0.0307(19) -0.015(2)
C3E 0.057(2) 0.060(2) 0.078(2) 0.0147(18) -0.0225(18) 0.0061(17)
C3F 0.102(3) 0.060(2) 0.072(2) 0.0022(18) -0.022(2) -0.014(2)
C4A 0.200(7) 0.104(5) 0.144(6) 0.014(4) -0.041(5) -0.042(5)
C4B 0.104(4) 0.141(5) 0.096(4) -0.012(4) -0.026(3) -0.016(4)
C4C 0.104(4) 0.106(4) 0.105(4) -0.029(3) -0.052(3) 0.000(3)
C4D 0.114(4) 0.126(4) 0.089(3) -0.012(3) -0.045(3) -0.024(3)
C4E 0.109(4) 0.152(5) 0.088(3) -0.041(4) -0.028(3) -0.003(4)
C4F 0.225(8) 0.093(4) 0.143(6) -0.030(4) -0.058(6) 0.014(5)
C5A 0.088(5) 0.100(5) 0.140(6) -0.013(4) -0.052(4) 0.005(4)
C5B 0.082(5) 0.079(4) 0.174(12) -0.015(6) -0.053(6) -0.004(4)
C5C 0.077(3) 0.090(4) 0.144(5) -0.015(4) -0.041(3) -0.008(3)
C5D 0.099(4) 0.082(4) 0.073(6) -0.037(4) -0.036(4) 0.004(3)
C5E 0.106(4) 0.102(4) 0.118(7) -0.015(4) -0.039(4) -0.025(3)
C5F 0.085(4) 0.119(5) 0.128(5) -0.017(5) -0.039(4) -0.013(4)
C5AB 0.088(5) 0.100(5) 0.140(6) -0.013(4) -0.052(4) 0.005(4)
C5BB 0.082(5) 0.079(4) 0.174(12) -0.015(6) -0.053(6) -0.004(4)
C5CB 0.077(3) 0.090(4) 0.144(5) -0.015(4) -0.041(3) -0.008(3)
C5DB 0.099(4) 0.082(4) 0.073(6) -0.037(4) -0.036(4) 0.004(3)
C5EB 0.106(4) 0.102(4) 0.118(7) -0.015(4) -0.039(4) -0.025(3)
C5FB 0.085(4) 0.119(5) 0.128(5) -0.017(5) -0.039(4) -0.013(4)
C6A 0.073(3) 0.124(4) 0.098(3) 0.022(3) -0.045(2) -0.031(2)
C6B 0.097(3) 0.116(3) 0.066(2) 0.018(2) -0.044(2) -0.042(3)
C6C 0.097(3) 0.097(3) 0.076(3) -0.009(2) -0.025(2) -0.022(3)
C6D 0.113(4) 0.074(3) 0.092(3) 0.001(2) -0.033(3) -0.009(2)
C6E 0.116(4) 0.100(3) 0.076(3) 0.027(2) -0.030(3) -0.034(3)
C6F 0.079(3) 0.135(4) 0.086(3) 0.024(3) -0.025(2) -0.039(3)
C7A 0.095(3) 0.089(3) 0.081(3) 0.012(2) -0.023(2) -0.034(3)
C7B 0.074(3) 0.103(3) 0.068(2) -0.024(2) 0.000(2) -0.044(2)
C7C 0.051(2) 0.101(3) 0.109(3) -0.014(3) -0.005(2) -0.010(2)
C7D 0.076(3) 0.121(4) 0.078(3) 0.007(3) -0.025(2) -0.019(3)
C7E 0.091(3) 0.095(3) 0.072(3) -0.018(2) -0.007(2) -0.013(2)
C7F 0.098(3) 0.060(2) 0.102(3) -0.006(2) -0.010(3) -0.007(2)
C8A 0.060(2) 0.114(3) 0.064(2) -0.015(2) -0.0260(18) -0.020(2)
C8B 0.083(3) 0.088(3) 0.071(2) -0.032(2) -0.017(2) -0.028(2)
C8C 0.059(3) 0.129(4) 0.100(3) -0.062(3) -0.001(2) -0.034(3)
C8D 0.075(3) 0.141(4) 0.081(3) -0.059(3) -0.034(2) 0.024(3)
C8E 0.133(4) 0.103(3) 0.053(2) 0.004(2) -0.028(3) -0.016(3)
C8F 0.080(3) 0.127(4) 0.072(3) 0.013(3) -0.015(2) -0.039(3)

loop_
_atom_type_symbol
_atom_type_description
_atom_type_scat_dispersion_real
_atom_type_scat_dispersion_imag
_atom_type_scat_source
C C 0.0033 0.0016 'International Tables Vol C Tables 4.2.6.8 and 6.1.1.4'
H H 0.0000 0.0000 'International Tables Vol C Tables 4.2.6.8 and 6.1.1.4'
N N 0.0061 0.0033 'International Tables Vol C Tables 4.2.6.8 and 6.1.1.4'
P P 0.1023 0.0942 'International Tables Vol C Tables 4.2.6.8 and 6.1.1.4'

loop_
_geom_angle_atom_site_label_1
_geom_angle_atom_site_label_2
_geom_angle_atom_site_label_3
_geom_angle
_geom_angle_site_symmetry_1
_geom_angle_site_symmetry_3
_geom_angle_publ_flag
C65 P1 C8 103.89(10) . . ?
C65 P1 C2 104.23(10) . . ?
C8 P1 C2 101.21(10) . . ?
N3 C2 P1 113.26(15) . . ?
N3 C2 H2A 108.9 . . ?
P1 C2 H2A 108.9 . . ?
N3 C2 H2B 108.9 . . ?
P1 C2 H2B 108.9 . . ?
H2A C2 H2B 107.7 . . ?
C9 N3 C4 120.22(18) . . ?
C9 N3 C2 119.03(18) . . ?
C4 N3 C2 115.17(18) . . ?
N3 C4 P5 113.26(15) . . ?
N3 C4 H4A 108.9 . . ?
P5 C4 H4A 108.9 . . ?
N3 C4 H4B 108.9 . . ?
P5 C4 H4B 108.9 . . ?
H4A C4 H4B 107.7 . . ?
C80 P5 C4 103.80(10) . . ?
C80 P5 C6 104.32(10) . . ?
C4 P5 C6 101.67(10) . . ?
N7 C6 P5 113.10(15) . . ?
N7 C6 H6A 109.0 . . ?
P5 C6 H6A 109.0 . . ?
N7 C6 H6B 109.0 . . ?
P5 C6 H6B 109.0 . . ?
H6A C6 H6B 107.8 . . ?
C62 N7 C8 119.58(18) . . ?
C62 N7 C6 118.47(18) . . ?
C8 N7 C6 115.12(18) . . ?
N7 C8 P1 113.09(15) . . ?
N7 C8 H8A 109.0 . . ?
P1 C8 H8A 109.0 . . ?
N7 C8 H8B 109.0 . . ?
P1 C8 H8B 109.0 . . ?
H8A C8 H8B 107.8 . . ?
C14 C9 C10 116.9(2) . . ?
C14 C9 N3 122.39(19) . . ?
C10 C9 N3 120.6(2) . . ?
C11 C10 C9 121.1(2) . . ?
C11 C10 H10 119.5 . . ?
C9 C10 H10 119.5 . . ?
C10 C11 C12 122.2(2) . . ?
C10 C11 H11 118.9 . . ?
C12 C11 H11 118.9 . . ?
C13 C12 C11 116.1(2) . . ?
C13 C12 C15 124.1(2) . . ?
C11 C12 C15 119.7(2) . . ?
C12 C13 C14 122.3(2) . . ?
C12 C13 H13 118.8 . . ?
C14 C13 H13 118.8 . . ?
C9 C14 C13 121.0(2) . . ?
C9 C14 H14 119.5 . . ?
C13 C14 H14 119.5 . . ?
C16 C15 C12 107.13(19) . . ?
C16 C15 C18 112.0(2) . . ?
C12 C15 C18 109.21(19) . . ?
C16 C15 C17 108.4(2) . . ?
C12 C15 C17 111.8(2) . . ?
C18 C15 C17 108.3(2) . . ?
C15 C16 H16A 109.5 . . ?
C15 C16 H16B 109.5 . . ?
H16A C16 H16B 109.5 . . ?
C15 C16 H16C 109.5 . . ?
H16A C16 H16C 109.5 . . ?
H16B C16 H16C 109.5 . . ?
C15 C17 H17A 109.5 . . ?
C15 C17 H17B 109.5 . . ?
H17A C17 H17B 109.5 . . ?
C15 C17 H17C 109.5 . . ?
H17A C17 H17C 109.5 . . ?
H17B C17 H17C 109.5 . . ?
C19 C18 C23 117.0(2) . . ?
C19 C18 C15 123.8(2) . . ?
C23 C18 C15 119.2(2) . . ?
C18 C19 C20 121.2(2) . . ?
C18 C19 H19 119.4 . . ?
C20 C19 H19 119.4 . . ?
C21 C20 C19 121.5(2) . . ?
C21 C20 H20 119.2 . . ?
C19 C20 H20 119.2 . . ?
C20 C21 C22 117.2(2) . . ?
C20 C21 C24 124.5(2) . . ?
C22 C21 C24 118.3(2) . . ?
C23 C22 C21 121.2(2) . . ?
C23 C22 H22 119.4 . . ?
C21 C22 H22 119.4 . . ?
C22 C23 C18 121.9(2) . . ?
C22 C23 H23 119.0 . . ?
C18 C23 H23 119.0 . . ?
C25 C24 C27 112.3(2) . . ?
C25 C24 C21 108.1(2) . . ?
C27 C24 C21 108.29(19) . . ?
C25 C24 C26 107.6(2) . . ?
C27 C24 C26 108.25(19) . . ?
C21 C24 C26 112.4(2) . . ?
C24 C25 H25A 109.5 . . ?
C24 C25 H25B 109.5 . . ?
H25A C25 H25B 109.5 . . ?
C24 C25 H25C 109.5 . . ?
H25A C25 H25C 109.5 . . ?
H25B C25 H25C 109.5 . . ?
C24 C26 H26A 109.5 . . ?
C24 C26 H26B 109.5 . . ?
H26A C26 H26B 109.5 . . ?
C24 C26 H26C 109.5 . . ?
H26A C26 H26C 109.5 . . ?
H26B C26 H26C 109.5 . . ?
C32 C27 C28 116.4(2) . . ?
C32 C27 C24 124.5(2) . . ?
C28 C27 C24 119.2(2) . . ?
C29 C28 C27 122.3(2) . . ?
C29 C28 H28 118.9 . . ?
C27 C28 H28 118.9 . . ?
C28 C29 C30 121.3(2) . . ?
C28 C29 H29 119.4 . . ?
C30 C29 H29 119.4 . . ?
N33 C30 C31 122.5(2) . . ?
N33 C30 C29 120.9(2) . . ?
C31 C30 C29 116.5(2) . . ?
C32 C31 C30 121.3(2) . . ?
C32 C31 H31 119.4 . . ?
C30 C31 H31 119.4 . . ?
C27 C32 C31 122.4(2) . . ?
C27 C32 H32 118.8 . . ?
C31 C32 H32 118.8 . . ?
C30 N33 C40 119.42(18) . . ?
C30 N33 C34 120.38(18) . . ?
C40 N33 C34 115.83(17) . . ?
N33 C34 P35 112.97(15) . . ?
N33 C34 H34A 109.0 . . ?
P35 C34 H34A 109.0 . . ?
N33 C34 H34B 109.0 . . ?
P35 C34 H34B 109.0 . . ?
H34A C34 H34B 107.8 . . ?
C95 P35 C34 101.61(10) . . ?
C95 P35 C36 105.42(10) . . ?
C34 P35 C36 101.66(10) . . ?
N37 C36 P35 112.91(15) . . ?
N37 C36 H36A 109.0 . . ?
P35 C36 H36A 109.0 . . ?
N37 C36 H36B 109.0 . . ?
P35 C36 H36B 109.0 . . ?
H36A C36 H36B 107.8 . . ?
C41 N37 C38 121.85(18) . . ?
C41 N37 C36 119.10(18) . . ?
C38 N37 C36 116.66(18) . . ?
N37 C38 P39 111.96(15) . . ?
N37 C38 H38A 109.2 . . ?
P39 C38 H38A 109.2 . . ?
N37 C38 H38B 109.2 . . ?
P39 C38 H38B 109.2 . . ?
H38A C38 H38B 107.9 . . ?
C110 P39 C38 103.95(10) . . ?
C110 P39 C40 101.91(10) . . ?
C38 P39 C40 101.98(10) . . ?
N33 C40 P39 114.94(15) . . ?
N33 C40 H40A 108.5 . . ?
P39 C40 H40A 108.5 . . ?
N33 C40 H40B 108.5 . . ?
P39 C40 H40B 108.5 . . ?
H40A C40 H40B 107.5 . . ?
N37 C41 C46 122.5(2) . . ?
N37 C41 C42 120.5(2) . . ?
C46 C41 C42 116.9(2) . . ?
C43 C42 C41 121.2(2) . . ?
C43 C42 H42 119.4 . . ?
C41 C42 H42 119.4 . . ?
C42 C43 C44 122.1(2) . . ?
C42 C43 H43 119.0 . . ?
C44 C43 H43 119.0 . . ?
C45 C44 C43 116.3(2) . . ?
C45 C44 C47 123.7(2) . . ?
C43 C44 C47 119.9(2) . . ?
C44 C45 C46 122.8(2) . . ?
C44 C45 H45 118.6 . . ?
C46 C45 H45 118.6 . . ?
C45 C46 C41 120.7(2) . . ?
C45 C46 H46 119.7 . . ?
C41 C46 H46 119.7 . . ?
C50 C47 C44 110.1(2) . . ?
C50 C47 C48 107.7(2) . . ?
C44 C47 C48 111.5(2) . . ?
C50 C47 C49 112.3(2) . . ?
C44 C47 C49 107.0(2) . . ?
C48 C47 C49 108.3(2) . . ?
C47 C48 H48A 109.5 . . ?
C47 C48 H48B 109.5 . . ?
H48A C48 H48B 109.5 . . ?
C47 C48 H48C 109.5 . . ?
H48A C48 H48C 109.5 . . ?
H48B C48 H48C 109.5 . . ?
C47 C49 H49A 109.5 . . ?
C47 C49 H49B 109.5 . . ?
H49A C49 H49B 109.5 . . ?
C47 C49 H49C 109.5 . . ?
H49A C49 H49C 109.5 . . ?
H49B C49 H49C 109.5 . . ?
C55 C50 C51 116.4(2) . . ?
C55 C50 C47 123.2(2) . . ?
C51 C50 C47 120.3(2) . . ?
C52 C51 C50 121.7(2) . . ?
C52 C51 H51 119.2 . . ?
C50 C51 H51 119.2 . . ?
C51 C52 C53 121.7(2) . . ?
C51 C52 H52 119.1 . . ?
C53 C52 H52 119.1 . . ?
C54 C53 C52 116.4(2) . . ?
C54 C53 C56 123.4(2) . . ?
C52 C53 C56 120.1(2) . . ?
C55 C54 C53 121.6(2) . . ?
C55 C54 H54 119.2 . . ?
C53 C54 H54 119.2 . . ?
C50 C55 C54 122.1(2) . . ?
C50 C55 H55 118.9 . . ?
C54 C55 H55 118.9 . . ?
C53 C56 C59 108.9(2) . . ?
C53 C56 C58 112.0(2) . . ?
C59 C56 C58 108.0(2) . . ?
C53 C56 C57 108.0(2) . . ?
C59 C56 C57 111.8(2) . . ?
C58 C56 C57 108.2(2) . . ?
C56 C57 H57A 109.5 . . ?
C56 C57 H57B 109.5 . . ?
H57A C57 H57B 109.5 . . ?
C56 C57 H57C 109.5 . . ?
H57A C57 H57C 109.5 . . ?
H57B C57 H57C 109.5 . . ?
C56 C58 H58A 109.5 . . ?
C56 C58 H58B 109.5 . . ?
H58A C58 H58B 109.5 . . ?
C56 C58 H58C 109.5 . . ?
H58A C58 H58C 109.5 . . ?
H58B C58 H58C 109.5 . . ?
C60 C59 C64 115.8(2) . . ?
C60 C59 C56 124.8(2) . . ?
C64 C59 C56 119.4(2) . . ?
C59 C60 C61 122.6(2) . . ?
C59 C60 H60 118.7 . . ?
C61 C60 H60 118.7 . . ?
C60 C61 C62 121.4(2) . . ?
C60 C61 H61 119.3 . . ?
C62 C61 H61 119.3 . . ?
N7 C62 C61 122.3(2) . . ?
N7 C62 C63 121.5(2) . . ?
C61 C62 C63 116.2(2) . . ?
C64 C63 C62 121.4(2) . . ?
C64 C63 H63 119.3 . . ?
C62 C63 H63 119.3 . . ?
C63 C64 C59 122.7(2) . . ?
C63 C64 H64 118.7 . . ?
C59 C64 H64 118.7 . . ?
C70 C65 C66 118.5(2) . . ?
C70 C65 P1 125.41(17) . . ?
C66 C65 P1 116.04(16) . . ?
C67 C66 C65 118.9(2) . . ?
C67 C66 C71 117.2(2) . . ?
C65 C66 C71 123.8(2) . . ?
C68 C67 C66 123.2(2) . . ?
C68 C67 H67 118.4 . . ?
C66 C67 H67 118.4 . . ?
C67 C68 C69 117.3(2) . . ?
C67 C68 C74 119.5(2) . . ?
C69 C68 C74 123.2(2) . . ?
C68 C69 C70 122.5(2) . . ?
C68 C69 H69 118.7 . . ?
C70 C69 H69 118.7 . . ?
C69 C70 C65 119.4(2) . . ?
C69 C70 C77 116.9(2) . . ?
C65 C70 C77 123.7(2) . . ?
C73 C71 C66 110.8(2) . . ?
C73 C71 C72 111.1(2) . . ?
C66 C71 C72 111.6(2) . . ?
C73 C71 H71 107.7 . . ?
C66 C71 H71 107.7 . . ?
C72 C71 H71 107.7 . . ?
C71 C72 H72A 109.5 . . ?
C71 C72 H72B 109.5 . . ?
H72A C72 H72B 109.5 . . ?
C71 C72 H72C 109.5 . . ?
H72A C72 H72C 109.5 . . ?
H72B C72 H72C 109.5 . . ?
C71 C73 H73A 109.5 . . ?
C71 C73 H73B 109.5 . . ?
H73A C73 H73B 109.5 . . ?
C71 C73 H73C 109.5 . . ?
H73A C73 H73C 109.5 . . ?
H73B C73 H73C 109.5 . . ?
C75 C74 C76 112.8(3) . . ?
C75 C74 C68 114.0(3) . . ?
C76 C74 C68 109.3(2) . . ?
C75 C74 H74 106.8 . . ?
C76 C74 H74 106.8 . . ?
C68 C74 H74 106.8 . . ?
C74 C75 H75A 109.5 . . ?
C74 C75 H75B 109.5 . . ?
H75A C75 H75B 109.5 . . ?
C74 C75 H75C 109.5 . . ?
H75A C75 H75C 109.5 . . ?
H75B C75 H75C 109.5 . . ?
C74 C76 H76A 109.5 . . ?
C74 C76 H76B 109.5 . . ?
H76A C76 H76B 109.5 . . ?
C74 C76 H76C 109.5 . . ?
H76A C76 H76C 109.5 . . ?
H76B C76 H76C 109.5 . . ?
C70 C77 C79 112.0(2) . . ?
C70 C77 C78 110.9(2) . . ?
C79 C77 C78 111.0(2) . . ?
C70 C77 H77 107.6 . . ?
C79 C77 H77 107.6 . . ?
C78 C77 H77 107.6 . . ?
C77 C78 H78A 109.5 . . ?
C77 C78 H78B 109.5 . . ?
H78A C78 H78B 109.5 . . ?
C77 C78 H78C 109.5 . . ?
H78A C78 H78C 109.5 . . ?
H78B C78 H78C 109.5 . . ?
C77 C79 H79A 109.5 . . ?
C77 C79 H79B 109.5 . . ?
H79A C79 H79B 109.5 . . ?
C77 C79 H79C 109.5 . . ?
H79A C79 H79C 109.5 . . ?
H79B C79 H79C 109.5 . . ?
C85 C80 C81 118.4(2) . . ?
C85 C80 P5 115.51(16) . . ?
C81 C80 P5 126.08(17) . . ?
C82 C81 C80 119.3(2) . . ?
C82 C81 C86 116.9(2) . . ?
C80 C81 C86 123.8(2) . . ?
C81 C82 C83 122.9(2) . . ?
C81 C82 H82 118.5 . . ?
C83 C82 H82 118.5 . . ?
C84 C83 C82 117.1(2) . . ?
C84 C83 C89 123.6(2) . . ?
C82 C83 C89 119.2(2) . . ?
C83 C84 C85 122.9(2) . . ?
C83 C84 H84 118.5 . . ?
C85 C84 H84 118.5 . . ?
C84 C85 C80 119.4(2) . . ?
C84 C85 C92 116.7(2) . . ?
C80 C85 C92 124.0(2) . . ?
C81 C86 C88 110.6(2) . . ?
C81 C86 C87 111.7(2) . . ?
C88 C86 C87 111.0(2) . . ?
C81 C86 H86 107.8 . . ?
C88 C86 H86 107.8 . . ?
C87 C86 H86 107.8 . . ?
C86 C87 H87A 109.5 . . ?
C86 C87 H87B 109.5 . . ?
H87A C87 H87B 109.5 . . ?
C86 C87 H87C 109.5 . . ?
H87A C87 H87C 109.5 . . ?
H87B C87 H87C 109.5 . . ?
C86 C88 H88A 109.5 . . ?
C86 C88 H88B 109.5 . . ?
H88A C88 H88B 109.5 . . ?
C86 C88 H88C 109.5 . . ?
H88A C88 H88C 109.5 . . ?
H88B C88 H88C 109.5 . . ?
C90 C89 C83 114.0(3) . . ?
C90 C89 C91 111.6(4) . . ?
C83 C89 C91 109.4(3) . . ?
C90 C89 H89 107.2 . . ?
C83 C89 H89 107.2 . . ?
C91 C89 H89 107.2 . . ?
C89 C90 H90A 109.5 . . ?
C89 C90 H90B 109.5 . . ?
H90A C90 H90B 109.5 . . ?
C89 C90 H90C 109.5 . . ?
H90A C90 H90C 109.5 . . ?
H90B C90 H90C 109.5 . . ?
C89 C91 H91A 109.5 . . ?
C89 C91 H91B 109.5 . . ?
H91A C91 H91B 109.5 . . ?
C89 C91 H91C 109.5 . . ?
H91A C91 H91C 109.5 . . ?
H91B C91 H91C 109.5 . . ?
C94 C92 C85 112.3(3) . . ?
C94 C92 C93 109.7(3) . . ?
C85 C92 C93 109.4(3) . . ?
C94 C92 H92 108.4 . . ?
C85 C92 H92 108.4 . . ?
C93 C92 H92 108.4 . . ?
C92 C93 H93A 109.5 . . ?
C92 C93 H93B 109.5 . . ?
H93A C93 H93B 109.5 . . ?
C92 C93 H93C 109.5 . . ?
H93A C93 H93C 109.5 . . ?
H93B C93 H93C 109.5 . . ?
C92 C94 H94A 109.5 . . ?
C92 C94 H94B 109.5 . . ?
H94A C94 H94B 109.5 . . ?
C92 C94 H94C 109.5 . . ?
H94A C94 H94C 109.5 . . ?
H94B C94 H94C 109.5 . . ?
C100 C95 C96 118.4(2) . . ?
C100 C95 P35 116.06(17) . . ?
C96 C95 P35 125.53(18) . . ?
C97 C96 C95 119.4(2) . . ?
C97 C96 C101 116.6(2) . . ?
C95 C96 C101 124.0(2) . . ?
C98 C97 C96 122.8(3) . . ?
C98 C97 H97 118.6 . . ?
C96 C97 H97 118.6 . . ?
C97 C98 C99 117.6(2) . . ?
C97 C98 C104 120.4(3) . . ?
C99 C98 C104 121.9(3) . . ?
C98 C99 C100 122.6(3) . . ?
C98 C99 H99 118.7 . . ?
C100 C99 H99 118.7 . . ?
C99 C100 C95 119.3(2) . . ?
C99 C100 C107 117.4(2) . . ?
C95 C100 C107 123.2(2) . . ?
C96 C101 C103 112.0(2) . . ?
C96 C101 C102 112.1(2) . . ?
C103 C101 C102 110.4(2) . . ?
C96 C101 H101 107.4 . . ?
C103 C101 H101 107.4 . . ?
C102 C101 H101 107.4 . . ?
C101 C102 H10A 109.5 . . ?
C101 C102 H10B 109.5 . . ?
H10A C102 H10B 109.5 . . ?
C101 C102 H10C 109.5 . . ?
H10A C102 H10C 109.5 . . ?
H10B C102 H10C 109.5 . . ?
C101 C103 H10D 109.5 . . ?
C101 C103 H10E 109.5 . . ?
H10D C103 H10E 109.5 . . ?
C101 C103 H10F 109.5 . . ?
H10D C103 H10F 109.5 . . ?
H10E C103 H10F 109.5 . . ?
C105 C104 C106 124.9(4) . . ?
C105 C104 C98 116.1(4) . . ?
C106 C104 C98 114.7(3) . . ?
C105 C104 H104 96.9 . . ?
C106 C104 H104 96.9 . . ?
C98 C104 H104 96.9 . . ?
C104 C105 H10G 109.5 . . ?
C104 C105 H10H 109.5 . . ?
H10G C105 H10H 109.5 . . ?
C104 C105 H10I 109.5 . . ?
H10G C105 H10I 109.5 . . ?
H10H C105 H10I 109.5 . . ?
C104 C106 H10J 109.5 . . ?
C104 C106 H10K 109.5 . . ?
H10J C106 H10K 109.5 . . ?
C104 C106 H10L 109.5 . . ?
H10J C106 H10L 109.5 . . ?
H10K C106 H10L 109.5 . . ?
C109 C107 C108 111.1(2) . . ?
C109 C107 C100 111.7(2) . . ?
C108 C107 C100 111.0(3) . . ?
C109 C107 H107 107.6 . . ?
C108 C107 H107 107.6 . . ?
C100 C107 H107 107.6 . . ?
C107 C108 H10M 109.5 . . ?
C107 C108 H10N 109.5 . . ?
H10M C108 H10N 109.5 . . ?
C107 C108 H10O 109.5 . . ?
H10M C108 H10O 109.5 . . ?
H10N C108 H10O 109.5 . . ?
C107 C109 H10P 109.5 . . ?
C107 C109 H10Q 109.5 . . ?
H10P C109 H10Q 109.5 . . ?
C107 C109 H10R 109.5 . . ?
H10P C109 H10R 109.5 . . ?
H10Q C109 H10R 109.5 . . ?
C115 C110 C111 118.6(2) . . ?
C115 C110 P39 125.17(17) . . ?
C111 C110 P39 116.22(16) . . ?
C112 C111 C110 119.2(2) . . ?
C112 C111 C116 117.5(2) . . ?
C110 C111 C116 123.2(2) . . ?
C113 C112 C111 122.9(2) . . ?
C113 C112 H112 118.6 . . ?
C111 C112 H112 118.6 . . ?
C112 C113 C114 117.2(2) . . ?
C112 C113 C119 121.2(2) . . ?
C114 C113 C119 121.6(2) . . ?
C113 C114 C115 122.9(2) . . ?
C113 C114 H114 118.5 . . ?
C115 C114 H114 118.5 . . ?
C114 C115 C110 119.2(2) . . ?
C114 C115 C122 116.0(2) . . ?
C110 C115 C122 124.8(2) . . ?
C117 C116 C118 110.5(2) . . ?
C117 C116 C111 111.0(2) . . ?
C118 C116 C111 112.4(2) . . ?
C117 C116 H116 107.5 . . ?
C118 C116 H116 107.5 . . ?
C111 C116 H116 107.5 . . ?
C116 C117 H11A 109.5 . . ?
C116 C117 H11B 109.5 . . ?
H11A C117 H11B 109.5 . . ?
C116 C117 H11C 109.5 . . ?
H11A C117 H11C 109.5 . . ?
H11B C117 H11C 109.5 . . ?
C116 C118 H11D 109.5 . . ?
C116 C118 H11E 109.5 . . ?
H11D C118 H11E 109.5 . . ?
C116 C118 H11F 109.5 . . ?
H11D C118 H11F 109.5 . . ?
H11E C118 H11F 109.5 . . ?
C113 C119 C121 113.2(2) . . ?
C113 C119 C120 110.6(2) . . ?
C121 C119 C120 110.7(2) . . ?
C113 C119 H119 107.4 . . ?
C121 C119 H119 107.4 . . ?
C120 C119 H119 107.4 . . ?
C119 C120 H12A 109.5 . . ?
C119 C120 H12B 109.5 . . ?
H12A C120 H12B 109.5 . . ?
C119 C120 H12C 109.5 . . ?
H12A C120 H12C 109.5 . . ?
H12B C120 H12C 109.5 . . ?
C119 C121 H12D 109.5 . . ?
C119 C121 H12E 109.5 . . ?
H12D C121 H12E 109.5 . . ?
C119 C121 H12F 109.5 . . ?
H12D C121 H12F 109.5 . . ?
H12E C121 H12F 109.5 . . ?
C123 C122 C115 112.3(2) . . ?
C123 C122 C124 111.2(2) . . ?
C115 C122 C124 111.1(2) . . ?
C123 C122 H122 107.3 . . ?
C115 C122 H122 107.3 . . ?
C124 C122 H122 107.3 . . ?
C122 C123 H12G 109.5 . . ?
C122 C123 H12H 109.5 . . ?
H12G C123 H12H 109.5 . . ?
C122 C123 H12I 109.5 . . ?
H12G C123 H12I 109.5 . . ?
H12H C123 H12I 109.5 . . ?
C122 C124 H12J 109.5 . . ?
C122 C124 H12K 109.5 . . ?
H12J C124 H12K 109.5 . . ?
C122 C124 H12L 109.5 . . ?
H12J C124 H12L 109.5 . . ?
H12K C124 H12L 109.5 . . ?
C1F C1A C1B 118.5(6) . . ?
C1F C1A H1A 120.8 . . ?
C1B C1A H1A 120.8 . . ?
C1C C1B C1A 118.4(6) . . ?
C1C C1B H1B 120.8 . . ?
C1A C1B H1B 120.8 . . ?
C1D C1C C1B 124.2(6) . . ?
C1D C1C H1C 117.9 . . ?
C1B C1C H1C 117.9 . . ?
C1C C1D C1E 120.1(7) . . ?
C1C C1D H1D 119.9 . . ?
C1E C1D H1D 119.9 . . ?
C1D C1E C1F 118.7(6) . . ?
C1D C1E H1E 120.6 . . ?
C1F C1E H1E 120.6 . . ?
C1A C1F C1E 120.0(5) . . ?
C1A C1F H1F 120.0 . . ?
C1E C1F H1F 120.0 . . ?
C2B C2A C2F 119.1(3) . . ?
C2B C2A H2A1 120.5 . . ?
C2F C2A H2A1 120.5 . . ?
C2A C2B C2C 120.3(4) . . ?
C2A C2B H2B1 119.9 . . ?
C2C C2B H2B1 119.9 . . ?
C2D C2C C2B 119.9(4) . . ?
C2D C2C H2C 120.0 . . ?
C2B C2C H2C 120.0 . . ?
C2E C2D C2C 120.7(4) . . ?
C2E C2D H2D 119.6 . . ?
C2C C2D H2D 119.6 . . ?
C2D C2E C2F 119.3(4) . . ?
C2D C2E H2E 120.4 . . ?
C2F C2E H2E 120.4 . . ?
C2E C2F C2A 120.7(4) . . ?
C2E C2F H2F 119.6 . . ?
C2A C2F H2F 119.6 . . ?
C3F C3A C3B 119.9(4) . . ?
C3F C3A H3A 120.1 . . ?
C3B C3A H3A 120.1 . . ?
C3C C3B C3A 119.5(4) . . ?
C3C C3B H3B 120.3 . . ?
C3A C3B H3B 120.3 . . ?
C3B C3C C3D 120.5(4) . . ?
C3B C3C H3C 119.8 . . ?
C3D C3C H3C 119.8 . . ?
C3C C3D C3E 120.0(4) . . ?
C3C C3D H3D 120.0 . . ?
C3E C3D H3D 120.0 . . ?
C3F C3E C3D 120.3(3) . . ?
C3F C3E H3E 119.9 . . ?
C3D C3E H3E 119.9 . . ?
C3E C3F C3A 119.9(4) . . ?
C3E C3F H3F 120.1 . . ?
C3A C3F H3F 120.1 . . ?
C4B C4A C4F 119.5(6) . . ?
C4B C4A H4A1 120.2 . . ?
C4F C4A H4A1 120.2 . . ?
C4C C4B C4A 120.0(6) . . ?
C4C C4B H4B1 120.0 . . ?
C4A C4B H4B1 120.0 . . ?
C4B C4C C4D 121.1(5) . . ?
C4B C4C H4C 119.4 . . ?
C4D C4C H4C 119.4 . . ?
C4C C4D C4E 121.6(5) . . ?
C4C C4D H4D 119.2 . . ?
C4E C4D H4D 119.2 . . ?
C4D C4E C4F 118.9(6) . . ?
C4D C4E H4E 120.6 . . ?
C4F C4E H4E 120.6 . . ?
C4E C4F C4A 118.9(6) . . ?
C4E C4F H4F 120.6 . . ?
C4A C4F H4F 120.6 . . ?
C5B C5A C5F 120.0 . . ?
C5B C5A H5A 120.0 . . ?
C5F C5A H5A 120.0 . . ?
C5C C5B C5A 120.0 . . ?
C5C C5B H5B 120.0 . . ?
C5A C5B H5B 120.0 . . ?
C5B C5C C5D 120.0 . . ?
C5B C5C H5C 120.0 . . ?
C5D C5C H5C 120.0 . . ?
C5E C5D C5C 120.0 . . ?
C5E C5D H5D 120.0 . . ?
C5C C5D H5D 120.0 . . ?
C5F C5E C5D 120.0 . . ?
C5F C5E H5E 120.0 . . ?
C5D C5E H5E 120.0 . . ?
C5E C5F C5A 120.0 . . ?
C5E C5F H5F 120.0 . . ?
C5A C5F H5F 120.0 . . ?
C5BB C5AB C5FB 120.0 . . ?
C5BB C5AB H5AB 120.0 . . ?
C5FB C5AB H5AB 120.0 . . ?
C5CB C5BB C5AB 120.0 . . ?
C5CB C5BB H5BB 120.0 . . ?
C5AB C5BB H5BB 120.0 . . ?
C5BB C5CB C5DB 120.0 . . ?
C5BB C5CB H5CB 120.0 . . ?
C5DB C5CB H5CB 120.0 . . ?
C5EB C5DB C5CB 120.0 . . ?
C5EB C5DB H5DB 120.0 . . ?
C5CB C5DB H5DB 120.0 . . ?
C5DB C5EB C5FB 120.0 . . ?
C5DB C5EB H5EB 120.0 . . ?
C5FB C5EB H5EB 120.0 . . ?
C5EB C5FB C5AB 120.0 . . ?
C5EB C5FB H5FB 120.0 . . ?
C5AB C5FB H5FB 120.0 . . ?
C6F C6A C6B 119.8(4) . . ?
C6F C6A H6A1 120.1 . . ?
C6B C6A H6A1 120.1 . . ?
C6C C6B C6A 120.5(4) . . ?
C6C C6B H6B1 119.8 . . ?
C6A C6B H6B1 119.8 . . ?
C6B C6C C6D 119.7(4) . . ?
C6B C6C H6C 120.2 . . ?
C6D C6C H6C 120.2 . . ?
C6E C6D C6C 119.7(4) . . ?
C6E C6D H6D 120.1 . . ?
C6C C6D H6D 120.1 . . ?
C6F C6E C6D 120.6(4) . . ?
C6F C6E H6E 119.7 . . ?
C6D C6E H6E 119.7 . . ?
C6A C6F C6E 119.8(4) . . ?
C6A C6F H6F 120.1 . . ?
C6E C6F H6F 120.1 . . ?
C7B C7A C7F 120.9(4) . . ?
C7B C7A H7A 119.6 . . ?
C7F C7A H7A 119.6 . . ?
C7A C7B C7C 119.1(4) . . ?
C7A C7B H7B 120.4 . . ?
C7C C7B H7B 120.4 . . ?
C7B C7C C7D 119.7(4) . . ?
C7B C7C H7C 120.1 . . ?
C7D C7C H7C 120.1 . . ?
C7E C7D C7C 119.7(4) . . ?
C7E C7D H7D 120.2 . . ?
C7C C7D H7D 120.2 . . ?
C7D C7E C7F 120.8(4) . . ?
C7D C7E H7E 119.6 . . ?
C7F C7E H7E 119.6 . . ?
C7E C7F C7A 119.8(4) . . ?
C7E C7F H7F 120.1 . . ?
C7A C7F H7F 120.1 . . ?
C8F C8A C8B 120.4(4) . . ?
C8F C8A H8A1 119.8 . . ?
C8B C8A H8A1 119.8 . . ?
C8C C8B C8A 120.1(4) . . ?
C8C C8B H8B1 120.0 . . ?
C8A C8B H8B1 120.0 . . ?
C8B C8C C8D 120.5(4) . . ?
C8B C8C H8C 119.7 . . ?
C8D C8C H8C 119.7 . . ?
C8E C8D C8C 118.3(4) . . ?
C8E C8D H8D 120.8 . . ?
C8C C8D H8D 120.8 . . ?
C8F C8E C8D 119.3(4) . . ?
C8F C8E H8E 120.3 . . ?
C8D C8E H8E 120.3 . . ?
C8A C8F C8E 121.3(4) . . ?
C8A C8F H8F 119.4 . . ?
C8E C8F H8F 119.4 . . ?

loop_
_geom_bond_atom_site_label_1
_geom_bond_atom_site_label_2
_geom_bond_distance
_geom_bond_site_symmetry_2
_geom_bond_publ_flag
P1 C65 1.853(2) . ?
P1 C8 1.888(2) . ?
P1 C2 1.890(2) . ?
C2 N3 1.450(3) . ?
C2 H2A 0.9900 . ?
C2 H2B 0.9900 . ?
N3 C9 1.399(3) . ?
N3 C4 1.450(3) . ?
C4 P5 1.880(2) . ?
C4 H4A 0.9900 . ?
C4 H4B 0.9900 . ?
P5 C80 1.848(2) . ?
P5 C6 1.890(2) . ?
C6 N7 1.457(3) . ?
C6 H6A 0.9900 . ?
C6 H6B 0.9900 . ?
N7 C62 1.393(3) . ?
N7 C8 1.452(3) . ?
C8 H8A 0.9900 . ?
C8 H8B 0.9900 . ?
C9 C14 1.386(3) . ?
C9 C10 1.397(3) . ?
C10 C11 1.378(3) . ?
C10 H10 0.9500 . ?
C11 C12 1.391(3) . ?
C11 H11 0.9500 . ?
C12 C13 1.382(3) . ?
C12 C15 1.533(3) . ?
C13 C14 1.388(3) . ?
C13 H13 0.9500 . ?
C14 H14 0.9500 . ?
C15 C16 1.533(3) . ?
C15 C18 1.535(3) . ?
C15 C17 1.537(3) . ?
C16 H16A 0.9800 . ?
C16 H16B 0.9800 . ?
C16 H16C 0.9800 . ?
C17 H17A 0.9800 . ?
C17 H17B 0.9800 . ?
C17 H17C 0.9800 . ?
C18 C19 1.381(3) . ?
C18 C23 1.388(3) . ?
C19 C20 1.395(3) . ?
C19 H19 0.9500 . ?
C20 C21 1.376(3) . ?
C20 H20 0.9500 . ?
C21 C22 1.392(3) . ?
C21 C24 1.534(3) . ?
C22 C23 1.375(3) . ?
C22 H22 0.9500 . ?
C23 H23 0.9500 . ?
C24 C25 1.532(4) . ?
C24 C27 1.533(3) . ?
C24 C26 1.536(3) . ?
C25 H25A 0.9800 . ?
C25 H25B 0.9800 . ?
C25 H25C 0.9800 . ?
C26 H26A 0.9800 . ?
C26 H26B 0.9800 . ?
C26 H26C 0.9800 . ?
C27 C32 1.379(3) . ?
C27 C28 1.388(3) . ?
C28 C29 1.379(3) . ?
C28 H28 0.9500 . ?
C29 C30 1.398(3) . ?
C29 H29 0.9500 . ?
C30 N33 1.391(3) . ?
C30 C31 1.394(3) . ?
C31 C32 1.385(3) . ?
C31 H31 0.9500 . ?
C32 H32 0.9500 . ?
N33 C40 1.446(3) . ?
N33 C34 1.450(3) . ?
C34 P35 1.876(2) . ?
C34 H34A 0.9900 . ?
C34 H34B 0.9900 . ?
P35 C95 1.850(2) . ?
P35 C36 1.885(2) . ?
C36 N37 1.449(3) . ?
C36 H36A 0.9900 . ?
C36 H36B 0.9900 . ?
N37 C41 1.385(3) . ?
N37 C38 1.448(3) . ?
C38 P39 1.875(2) . ?
C38 H38A 0.9900 . ?
C38 H38B 0.9900 . ?
P39 C110 1.851(2) . ?
P39 C40 1.888(2) . ?
C40 H40A 0.9900 . ?
C40 H40B 0.9900 . ?
C41 C46 1.398(3) . ?
C41 C42 1.399(3) . ?
C42 C43 1.379(3) . ?
C42 H42 0.9500 . ?
C43 C44 1.391(3) . ?
C43 H43 0.9500 . ?
C44 C45 1.380(3) . ?
C44 C47 1.530(3) . ?
C45 C46 1.382(3) . ?
C45 H45 0.9500 . ?
C46 H46 0.9500 . ?
C47 C50 1.528(4) . ?
C47 C48 1.537(4) . ?
C47 C49 1.538(4) . ?
C48 H48A 0.9800 . ?
C48 H48B 0.9800 . ?
C48 H48C 0.9800 . ?
C49 H49A 0.9800 . ?
C49 H49B 0.9800 . ?
C49 H49C 0.9800 . ?
C50 C55 1.379(4) . ?
C50 C51 1.391(3) . ?
C51 C52 1.372(4) . ?
C51 H51 0.9500 . ?
C52 C53 1.396(3) . ?
C52 H52 0.9500 . ?
C53 C54 1.381(4) . ?
C53 C56 1.527(4) . ?
C54 C55 1.380(4) . ?
C54 H54 0.9500 . ?
C55 H55 0.9500 . ?
C56 C59 1.534(3) . ?
C56 C58 1.540(4) . ?
C56 C57 1.542(4) . ?
C57 H57A 0.9800 . ?
C57 H57B 0.9800 . ?
C57 H57C 0.9800 . ?
C58 H58A 0.9800 . ?
C58 H58B 0.9800 . ?
C58 H58C 0.9800 . ?
C59 C60 1.381(4) . ?
C59 C64 1.390(3) . ?
C60 C61 1.382(4) . ?
C60 H60 0.9500 . ?
C61 C62 1.394(3) . ?
C61 H61 0.9500 . ?
C62 C63 1.400(3) . ?
C63 C64 1.373(3) . ?
C63 H63 0.9500 . ?
C64 H64 0.9500 . ?
C65 C70 1.408(3) . ?
C65 C66 1.417(3) . ?
C66 C67 1.387(3) . ?
C66 C71 1.521(3) . ?
C67 C68 1.376(3) . ?
C67 H67 0.9500 . ?
C68 C69 1.378(3) . ?
C68 C74 1.521(3) . ?
C69 C70 1.394(3) . ?
C69 H69 0.9500 . ?
C70 C77 1.521(3) . ?
C71 C73 1.518(4) . ?
C71 C72 1.525(4) . ?
C71 H71 1.0000 . ?
C72 H72A 0.9800 . ?
C72 H72B 0.9800 . ?
C72 H72C 0.9800 . ?
C73 H73A 0.9800 . ?
C73 H73B 0.9800 . ?
C73 H73C 0.9800 . ?
C74 C75 1.499(4) . ?
C74 C76 1.521(4) . ?
C74 H74 1.0000 . ?
C75 H75A 0.9800 . ?
C75 H75B 0.9800 . ?
C75 H75C 0.9800 . ?
C76 H76A 0.9800 . ?
C76 H76B 0.9800 . ?
C76 H76C 0.9800 . ?
C77 C79 1.526(4) . ?
C77 C78 1.533(4) . ?
C77 H77 1.0000 . ?
C78 H78A 0.9800 . ?
C78 H78B 0.9800 . ?
C78 H78C 0.9800 . ?
C79 H79A 0.9800 . ?
C79 H79B 0.9800 . ?
C79 H79C 0.9800 . ?
C80 C85 1.409(3) . ?
C80 C81 1.415(3) . ?
C81 C82 1.384(3) . ?
C81 C86 1.516(3) . ?
C82 C83 1.384(3) . ?
C82 H82 0.9500 . ?
C83 C84 1.375(4) . ?
C83 C89 1.514(4) . ?
C84 C85 1.390(3) . ?
C84 H84 0.9500 . ?
C85 C92 1.513(3) . ?
C86 C88 1.528(4) . ?
C86 C87 1.531(3) . ?
C86 H86 1.0000 . ?
C87 H87A 0.9800 . ?
C87 H87B 0.9800 . ?
C87 H87C 0.9800 . ?
C88 H88A 0.9800 . ?
C88 H88B 0.9800 . ?
C88 H88C 0.9800 . ?
C89 C90 1.494(5) . ?
C89 C91 1.547(5) . ?
C89 H89 1.0000 . ?
C90 H90A 0.9800 . ?
C90 H90B 0.9800 . ?
C90 H90C 0.9800 . ?
C91 H91A 0.9800 . ?
C91 H91B 0.9800 . ?
C91 H91C 0.9800 . ?
C92 C94 1.498(5) . ?
C92 C93 1.547(6) . ?
C92 H92 1.0000 . ?
C93 H93A 0.9800 . ?
C93 H93B 0.9800 . ?
C93 H93C 0.9800 . ?
C94 H94A 0.9800 . ?
C94 H94B 0.9800 . ?
C94 H94C 0.9800 . ?
C95 C100 1.411(3) . ?
C95 C96 1.417(3) . ?
C96 C97 1.391(3) . ?
C96 C101 1.516(4) . ?
C97 C98 1.374(4) . ?
C97 H97 0.9500 . ?
C98 C99 1.381(4) . ?
C98 C104 1.528(4) . ?
C99 C100 1.396(4) . ?
C99 H99 0.9500 . ?
C100 C107 1.525(4) . ?
C101 C103 1.526(4) . ?
C101 C102 1.530(4) . ?
C101 H101 1.0000 . ?
C102 H10A 0.9800 . ?
C102 H10B 0.9800 . ?
C102 H10C 0.9800 . ?
C103 H10D 0.9800 . ?
C103 H10E 0.9800 . ?
C103 H10F 0.9800 . ?
C104 C105 1.353(6) . ?
C104 C106 1.443(5) . ?
C104 H104 1.0000 . ?
C105 H10G 0.9800 . ?
C105 H10H 0.9800 . ?
C105 H10I 0.9800 . ?
C106 H10J 0.9800 . ?
C106 H10K 0.9800 . ?
C106 H10L 0.9800 . ?
C107 C109 1.521(4) . ?
C107 C108 1.522(4) . ?
C107 H107 1.0000 . ?
C108 H10M 0.9800 . ?
C108 H10N 0.9800 . ?
C108 H10O 0.9800 . ?
C109 H10P 0.9800 . ?
C109 H10Q 0.9800 . ?
C109 H10R 0.9800 . ?
C110 C115 1.413(3) . ?
C110 C111 1.415(3) . ?
C111 C112 1.389(3) . ?
C111 C116 1.529(3) . ?
C112 C113 1.379(3) . ?
C112 H112 0.9500 . ?
C113 C114 1.385(3) . ?
C113 C119 1.513(3) . ?
C114 C115 1.387(3) . ?
C114 H114 0.9500 . ?
C115 C122 1.523(3) . ?
C116 C117 1.519(4) . ?
C116 C118 1.529(4) . ?
C116 H116 1.0000 . ?
C117 H11A 0.9800 . ?
C117 H11B 0.9800 . ?
C117 H11C 0.9800 . ?
C118 H11D 0.9800 . ?
C118 H11E 0.9800 . ?
C118 H11F 0.9800 . ?
C119 C121 1.520(4) . ?
C119 C120 1.524(4) . ?
C119 H119 1.0000 . ?
C120 H12A 0.9800 . ?
C120 H12B 0.9800 . ?
C120 H12C 0.9800 . ?
C121 H12D 0.9800 . ?
C121 H12E 0.9800 . ?
C121 H12F 0.9800 . ?
C122 C123 1.522(4) . ?
C122 C124 1.530(4) . ?
C122 H122 1.0000 . ?
C123 H12G 0.9800 . ?
C123 H12H 0.9800 . ?
C123 H12I 0.9800 . ?
C124 H12J 0.9800 . ?
C124 H12K 0.9800 . ?
C124 H12L 0.9800 . ?
C1A C1F 1.369(8) . ?
C1A C1B 1.377(8) . ?
C1A H1A 0.9500 . ?
C1B C1C 1.318(8) . ?
C1B H1B 0.9500 . ?
C1C C1D 1.299(8) . ?
C1C H1C 0.9500 . ?
C1D C1E 1.344(8) . ?
C1D H1D 0.9500 . ?
C1E C1F 1.375(8) . ?
C1E H1E 0.9500 . ?
C1F H1F 0.9500 . ?
C2A C2B 1.333(5) . ?
C2A C2F 1.369(6) . ?
C2A H2A1 0.9500 . ?
C2B C2C 1.376(5) . ?
C2B H2B1 0.9500 . ?
C2C C2D 1.343(5) . ?
C2C H2C 0.9500 . ?
C2D C2E 1.340(5) . ?
C2D H2D 0.9500 . ?
C2E C2F 1.363(5) . ?
C2E H2E 0.9500 . ?
C2F H2F 0.9500 . ?
C3A C3F 1.356(6) . ?
C3A C3B 1.369(6) . ?
C3A H3A 0.9500 . ?
C3B C3C 1.347(6) . ?
C3B H3B 0.9500 . ?
C3C C3D 1.348(5) . ?
C3C H3C 0.9500 . ?
C3D C3E 1.354(5) . ?
C3D H3D 0.9500 . ?
C3E C3F 1.347(5) . ?
C3E H3E 0.9500 . ?
C3F H3F 0.9500 . ?
C4A C4B 1.341(7) . ?
C4A C4F 1.389(8) . ?
C4A H4A1 0.9500 . ?
C4B C4C 1.315(7) . ?
C4B H4B1 0.9500 . ?
C4C C4D 1.321(6) . ?
C4C H4C 0.9500 . ?
C4D C4E 1.340(7) . ?
C4D H4D 0.9500 . ?
C4E C4F 1.350(8) . ?
C4E H4E 0.9500 . ?
C4F H4F 0.9500 . ?
C5A C5B 1.3900 . ?
C5A C5F 1.3900 . ?
C5A H5A 0.9500 . ?
C5B C5C 1.3900 . ?
C5B H5B 0.9500 . ?
C5C C5D 1.3900 . ?
C5C H5C 0.9500 . ?
C5D C5E 1.3900 . ?
C5D H5D 0.9500 . ?
C5E C5F 1.3900 . ?
C5E H5E 0.9500 . ?
C5F H5F 0.9500 . ?
C5AB C5BB 1.3900 . ?
C5AB C5FB 1.3900 . ?
C5AB H5AB 0.9500 . ?
C5BB C5CB 1.3900 . ?
C5BB H5BB 0.9500 . ?
C5CB C5DB 1.3900 . ?
C5CB H5CB 0.9500 . ?
C5DB C5EB 1.3900 . ?
C5DB H5DB 0.9500 . ?
C5EB C5FB 1.3900 . ?
C5EB H5EB 0.9500 . ?
C5FB H5FB 0.9500 . ?
C6A C6F 1.356(5) . ?
C6A C6B 1.371(6) . ?
C6A H6A1 0.9500 . ?
C6B C6C 1.351(5) . ?
C6B H6B1 0.9500 . ?
C6C C6D 1.368(5) . ?
C6C H6C 0.9500 . ?
C6D C6E 1.360(6) . ?
C6D H6D 0.9500 . ?
C6E C6F 1.359(6) . ?
C6E H6E 0.9500 . ?
C6F H6F 0.9500 . ?
C7A C7B 1.351(5) . ?
C7A C7F 1.355(5) . ?
C7A H7A 0.9500 . ?
C7B C7C 1.359(5) . ?
C7B H7B 0.9500 . ?
C7C C7D 1.383(6) . ?
C7C H7C 0.9500 . ?
C7D C7E 1.336(5) . ?
C7D H7D 0.9500 . ?
C7E C7F 1.343(5) . ?
C7E H7E 0.9500 . ?
C7F H7F 0.9500 . ?
C8A C8F 1.339(5) . ?
C8A C8B 1.346(5) . ?
C8A H8A1 0.9500 . ?
C8B C8C 1.343(5) . ?
C8B H8B1 0.9500 . ?
C8C C8D 1.385(6) . ?
C8C H8C 0.9500 . ?
C8D C8E 1.377(6) . ?
C8D H8D 0.9500 . ?
C8E C8F 1.351(6) . ?
C8E H8E 0.9500 . ?
C8F H8F 0.9500 . ?

loop_
_geom_torsion_atom_site_label_1
_geom_torsion_atom_site_label_2
_geom_torsion_atom_site_label_3
_geom_torsion_atom_site_label_4
_geom_torsion
_geom_torsion_site_symmetry_1
_geom_torsion_site_symmetry_2
_geom_torsion_site_symmetry_3
_geom_torsion_site_symmetry_4
_geom_torsion_publ_flag
C65 P1 C2 N3 -142.50(16) . . . . ?
C8 P1 C2 N3 109.88(16) . . . . ?
P1 C2 N3 C9 66.2(2) . . . . ?
P1 C2 N3 C4 -87.5(2) . . . . ?
C9 N3 C4 P5 -75.9(2) . . . . ?
C2 N3 C4 P5 77.5(2) . . . . ?
N3 C4 P5 C80 155.18(16) . . . . ?
N3 C4 P5 C6 -96.71(17) . . . . ?
C80 P5 C6 N7 -142.76(16) . . . . ?
C4 P5 C6 N7 109.53(17) . . . . ?
P5 C6 N7 C62 63.7(2) . . . . ?
P5 C6 N7 C8 -87.3(2) . . . . ?
C62 N7 C8 P1 -72.8(2) . . . . ?
C6 N7 C8 P1 77.9(2) . . . . ?
C65 P1 C8 N7 155.26(16) . . . . ?
C2 P1 C8 N7 -96.85(17) . . . . ?
C4 N3 C9 C14 -10.4(3) . . . . ?
C2 N3 C9 C14 -162.8(2) . . . . ?
C4 N3 C9 C10 173.4(2) . . . . ?
C2 N3 C9 C10 21.0(3) . . . . ?
C14 C9 C10 C11 -5.9(3) . . . . ?
N3 C9 C10 C11 170.5(2) . . . . ?
C9 C10 C11 C12 2.0(3) . . . . ?
C10 C11 C12 C13 2.8(3) . . . . ?
C10 C11 C12 C15 -174.1(2) . . . . ?
C11 C12 C13 C14 -3.5(3) . . . . ?
C15 C12 C13 C14 173.2(2) . . . . ?
C10 C9 C14 C13 5.2(3) . . . . ?
N3 C9 C14 C13 -171.1(2) . . . . ?
C12 C13 C14 C9 -0.5(3) . . . . ?
C13 C12 C15 C16 -102.0(3) . . . . ?
C11 C12 C15 C16 74.6(3) . . . . ?
C13 C12 C15 C18 136.5(2) . . . . ?
C11 C12 C15 C18 -46.9(3) . . . . ?
C13 C12 C15 C17 16.6(3) . . . . ?
C11 C12 C15 C17 -166.8(2) . . . . ?
C16 C15 C18 C19 10.7(3) . . . . ?
C12 C15 C18 C19 129.2(2) . . . . ?
C17 C15 C18 C19 -108.8(3) . . . . ?
C16 C15 C18 C23 -170.4(2) . . . . ?
C12 C15 C18 C23 -51.9(3) . . . . ?
C17 C15 C18 C23 70.1(3) . . . . ?
C23 C18 C19 C20 1.2(4) . . . . ?
C15 C18 C19 C20 -179.8(2) . . . . ?
C18 C19 C20 C21 -0.1(4) . . . . ?
C19 C20 C21 C22 -1.3(4) . . . . ?
C19 C20 C21 C24 176.9(2) . . . . ?
C20 C21 C22 C23 1.6(4) . . . . ?
C24 C21 C22 C23 -176.7(2) . . . . ?
C21 C22 C23 C18 -0.5(4) . . . . ?
C19 C18 C23 C22 -0.9(4) . . . . ?
C15 C18 C23 C22 -179.9(2) . . . . ?
C20 C21 C24 C25 -109.0(3) . . . . ?
C22 C21 C24 C25 69.3(3) . . . . ?
C20 C21 C24 C27 129.1(2) . . . . ?
C22 C21 C24 C27 -52.6(3) . . . . ?
C20 C21 C24 C26 9.6(3) . . . . ?
C22 C21 C24 C26 -172.2(2) . . . . ?
C25 C24 C27 C32 7.6(3) . . . . ?
C21 C24 C27 C32 126.9(2) . . . . ?
C26 C24 C27 C32 -111.1(3) . . . . ?
C25 C24 C27 C28 -171.8(2) . . . . ?
C21 C24 C27 C28 -52.5(3) . . . . ?
C26 C24 C27 C28 69.6(3) . . . . ?
C32 C27 C28 C29 -1.2(3) . . . . ?
C24 C27 C28 C29 178.2(2) . . . . ?
C27 C28 C29 C30 0.9(4) . . . . ?
C28 C29 C30 N33 177.3(2) . . . . ?
C28 C29 C30 C31 -0.3(3) . . . . ?
N33 C30 C31 C32 -177.5(2) . . . . ?
C29 C30 C31 C32 0.1(3) . . . . ?
C28 C27 C32 C31 1.0(3) . . . . ?
C24 C27 C32 C31 -178.4(2) . . . . ?
C30 C31 C32 C27 -0.5(4) . . . . ?
C31 C30 N33 C40 -166.4(2) . . . . ?
C29 C30 N33 C40 16.1(3) . . . . ?
C31 C30 N33 C34 -10.8(3) . . . . ?
C29 C30 N33 C34 171.7(2) . . . . ?
C30 N33 C34 P35 -77.8(2) . . . . ?
C40 N33 C34 P35 78.7(2) . . . . ?
N33 C34 P35 C95 161.10(16) . . . . ?
N33 C34 P35 C36 -90.26(17) . . . . ?
C95 P35 C36 N37 -145.46(16) . . . . ?
C34 P35 C36 N37 108.87(16) . . . . ?
P35 C36 N37 C41 66.9(2) . . . . ?
P35 C36 N37 C38 -95.9(2) . . . . ?
C41 N37 C38 P39 -81.8(2) . . . . ?
C36 N37 C38 P39 80.5(2) . . . . ?
N37 C38 P39 C110 165.31(16) . . . . ?
N37 C38 P39 C40 -89.02(17) . . . . ?
C30 N33 C40 P39 62.6(2) . . . . ?
C34 N33 C40 P39 -94.06(19) . . . . ?
C110 P39 C40 N33 -143.99(16) . . . . ?
C38 P39 C40 N33 108.76(16) . . . . ?
C38 N37 C41 C46 -10.6(3) . . . . ?
C36 N37 C41 C46 -172.5(2) . . . . ?
C38 N37 C41 C42 172.7(2) . . . . ?
C36 N37 C41 C42 10.8(3) . . . . ?
N37 C41 C42 C43 174.8(2) . . . . ?
C46 C41 C42 C43 -2.1(3) . . . . ?
C41 C42 C43 C44 0.8(4) . . . . ?
C42 C43 C44 C45 0.8(4) . . . . ?
C42 C43 C44 C47 -175.5(2) . . . . ?
C43 C44 C45 C46 -1.0(4) . . . . ?
C47 C44 C45 C46 175.1(2) . . . . ?
C44 C45 C46 C41 -0.4(4) . . . . ?
N37 C41 C46 C45 -174.9(2) . . . . ?
C42 C41 C46 C45 1.9(3) . . . . ?
C45 C44 C47 C50 142.1(2) . . . . ?
C43 C44 C47 C50 -41.9(3) . . . . ?
C45 C44 C47 C48 22.6(3) . . . . ?
C43 C44 C47 C48 -161.4(2) . . . . ?
C45 C44 C47 C49 -95.6(3) . . . . ?
C43 C44 C47 C49 80.4(3) . . . . ?
C44 C47 C50 C55 130.6(3) . . . . ?
C48 C47 C50 C55 -107.6(3) . . . . ?
C49 C47 C50 C55 11.5(3) . . . . ?
C44 C47 C50 C51 -52.4(3) . . . . ?
C48 C47 C50 C51 69.4(3) . . . . ?
C49 C47 C50 C51 -171.5(2) . . . . ?
C55 C50 C51 C52 1.1(4) . . . . ?
C47 C50 C51 C52 -176.1(2) . . . . ?
C50 C51 C52 C53 -0.6(4) . . . . ?
C51 C52 C53 C54 -0.2(4) . . . . ?
C51 C52 C53 C56 -179.0(2) . . . . ?
C52 C53 C54 C55 0.3(4) . . . . ?
C56 C53 C54 C55 179.1(2) . . . . ?
C51 C50 C55 C54 -1.0(4) . . . . ?
C47 C50 C55 C54 176.1(2) . . . . ?
C53 C54 C55 C50 0.3(4) . . . . ?
C54 C53 C56 C59 127.9(3) . . . . ?
C52 C53 C56 C59 -53.4(3) . . . . ?
C54 C53 C56 C58 8.5(3) . . . . ?
C52 C53 C56 C58 -172.7(2) . . . . ?
C54 C53 C56 C57 -110.5(3) . . . . ?
C52 C53 C56 C57 68.3(3) . . . . ?
C53 C56 C59 C60 124.6(3) . . . . ?
C58 C56 C59 C60 -113.7(3) . . . . ?
C57 C56 C59 C60 5.3(4) . . . . ?
C53 C56 C59 C64 -55.3(3) . . . . ?
C58 C56 C59 C64 66.5(3) . . . . ?
C57 C56 C59 C64 -174.5(2) . . . . ?
C64 C59 C60 C61 1.0(4) . . . . ?
C56 C59 C60 C61 -178.9(2) . . . . ?
C59 C60 C61 C62 -0.5(4) . . . . ?
C8 N7 C62 C61 -13.3(3) . . . . ?
C6 N7 C62 C61 -163.0(2) . . . . ?
C8 N7 C62 C63 168.7(2) . . . . ?
C6 N7 C62 C63 19.1(3) . . . . ?
C60 C61 C62 N7 -177.9(2) . . . . ?
C60 C61 C62 C63 0.2(4) . . . . ?
N7 C62 C63 C64 177.7(2) . . . . ?
C61 C62 C63 C64 -0.4(3) . . . . ?
C62 C63 C64 C59 1.0(4) . . . . ?
C60 C59 C64 C63 -1.2(4) . . . . ?
C56 C59 C64 C63 178.7(2) . . . . ?
C8 P1 C65 C70 50.2(2) . . . . ?
C2 P1 C65 C70 -55.5(2) . . . . ?
C8 P1 C65 C66 -127.57(18) . . . . ?
C2 P1 C65 C66 126.80(18) . . . . ?
C70 C65 C66 C67 -2.8(3) . . . . ?
P1 C65 C66 C67 175.10(18) . . . . ?
C70 C65 C66 C71 177.8(2) . . . . ?
P1 C65 C66 C71 -4.4(3) . . . . ?
C65 C66 C67 C68 0.7(4) . . . . ?
C71 C66 C67 C68 -179.8(2) . . . . ?
C66 C67 C68 C69 1.4(4) . . . . ?
C66 C67 C68 C74 -176.3(2) . . . . ?
C67 C68 C69 C70 -1.6(4) . . . . ?
C74 C68 C69 C70 176.1(2) . . . . ?
C68 C69 C70 C65 -0.5(4) . . . . ?
C68 C69 C70 C77 178.1(2) . . . . ?
C66 C65 C70 C69 2.7(3) . . . . ?
P1 C65 C70 C69 -174.99(18) . . . . ?
C66 C65 C70 C77 -175.9(2) . . . . ?
P1 C65 C70 C77 6.5(3) . . . . ?
C67 C66 C71 C73 -69.9(3) . . . . ?
C65 C66 C71 C73 109.5(3) . . . . ?
C67 C66 C71 C72 54.5(3) . . . . ?
C65 C66 C71 C72 -126.1(3) . . . . ?
C67 C68 C74 C75 -149.5(3) . . . . ?
C69 C68 C74 C75 32.9(4) . . . . ?
C67 C68 C74 C76 83.3(3) . . . . ?
C69 C68 C74 C76 -94.3(3) . . . . ?
C69 C70 C77 C79 62.3(3) . . . . ?
C65 C70 C77 C79 -119.1(3) . . . . ?
C69 C70 C77 C78 -62.3(3) . . . . ?
C65 C70 C77 C78 116.3(3) . . . . ?
C4 P5 C80 C85 -125.08(19) . . . . ?
C6 P5 C80 C85 128.80(19) . . . . ?
C4 P5 C80 C81 56.1(2) . . . . ?
C6 P5 C80 C81 -50.0(2) . . . . ?
C85 C80 C81 C82 -1.7(4) . . . . ?
P5 C80 C81 C82 177.1(2) . . . . ?
C85 C80 C81 C86 176.3(2) . . . . ?
P5 C80 C81 C86 -4.9(4) . . . . ?
C80 C81 C82 C83 0.9(4) . . . . ?
C86 C81 C82 C83 -177.2(3) . . . . ?
C81 C82 C83 C84 0.2(4) . . . . ?
C81 C82 C83 C89 177.5(3) . . . . ?
C82 C83 C84 C85 -0.5(4) . . . . ?
C89 C83 C84 C85 -177.6(3) . . . . ?
C83 C84 C85 C80 -0.4(4) . . . . ?
C83 C84 C85 C92 179.2(3) . . . . ?
C81 C80 C85 C84 1.4(4) . . . . ?
P5 C80 C85 C84 -177.5(2) . . . . ?
C81 C80 C85 C92 -178.1(3) . . . . ?
P5 C80 C85 C92 3.0(4) . . . . ?
C82 C81 C86 C88 68.9(3) . . . . ?
C80 C81 C86 C88 -109.1(3) . . . . ?
C82 C81 C86 C87 -55.2(3) . . . . ?
C80 C81 C86 C87 126.8(3) . . . . ?
C84 C83 C89 C90 -26.8(5) . . . . ?
C82 C83 C89 C90 156.2(3) . . . . ?
C84 C83 C89 C91 99.0(4) . . . . ?
C82 C83 C89 C91 -78.1(4) . . . . ?
C84 C85 C92 C94 -61.7(4) . . . . ?
C80 C85 C92 C94 117.9(3) . . . . ?
C84 C85 C92 C93 60.4(4) . . . . ?
C80 C85 C92 C93 -120.0(3) . . . . ?
C34 P35 C95 C100 -118.35(19) . . . . ?
C36 P35 C95 C100 135.94(18) . . . . ?
C34 P35 C95 C96 58.8(2) . . . . ?
C36 P35 C95 C96 -46.9(2) . . . . ?
C100 C95 C96 C97 1.0(4) . . . . ?
P35 C95 C96 C97 -176.1(2) . . . . ?
C100 C95 C96 C101 -179.8(2) . . . . ?
P35 C95 C96 C101 3.1(3) . . . . ?
C95 C96 C97 C98 0.2(4) . . . . ?
C101 C96 C97 C98 -179.0(3) . . . . ?
C96 C97 C98 C99 -1.1(5) . . . . ?
C96 C97 C98 C104 179.1(3) . . . . ?
C97 C98 C99 C100 0.9(5) . . . . ?
C104 C98 C99 C100 -179.4(3) . . . . ?
C98 C99 C100 C95 0.3(4) . . . . ?
C98 C99 C100 C107 178.4(3) . . . . ?
C96 C95 C100 C99 -1.2(4) . . . . ?
P35 C95 C100 C99 176.1(2) . . . . ?
C96 C95 C100 C107 -179.2(2) . . . . ?
P35 C95 C100 C107 -1.8(3) . . . . ?
C97 C96 C101 C103 -65.0(3) . . . . ?
C95 C96 C101 C103 115.8(3) . . . . ?
C97 C96 C101 C102 59.7(3) . . . . ?
C95 C96 C101 C102 -119.5(3) . . . . ?
C97 C98 C104 C105 59.2(6) . . . . ?
C99 C98 C104 C105 -120.6(5) . . . . ?
C97 C98 C104 C106 -142.8(4) . . . . ?
C99 C98 C104 C106 37.5(6) . . . . ?
C99 C100 C107 C109 62.3(3) . . . . ?
C95 C100 C107 C109 -119.7(3) . . . . ?
C99 C100 C107 C108 -62.3(3) . . . . ?
C95 C100 C107 C108 115.7(3) . . . . ?
C38 P39 C110 C115 53.1(2) . . . . ?
C40 P39 C110 C115 -52.6(2) . . . . ?
C38 P39 C110 C111 -126.48(18) . . . . ?
C40 P39 C110 C111 127.79(18) . . . . ?
C115 C110 C111 C112 -1.3(3) . . . . ?
P39 C110 C111 C112 178.33(18) . . . . ?
C115 C110 C111 C116 177.9(2) . . . . ?
P39 C110 C111 C116 -2.4(3) . . . . ?
C110 C111 C112 C113 0.7(4) . . . . ?
C116 C111 C112 C113 -178.6(2) . . . . ?
C111 C112 C113 C114 0.0(4) . . . . ?
C111 C112 C113 C119 -179.2(2) . . . . ?
C112 C113 C114 C115 0.0(4) . . . . ?
C119 C113 C114 C115 179.2(2) . . . . ?
C113 C114 C115 C110 -0.7(4) . . . . ?
C113 C114 C115 C122 177.5(2) . . . . ?
C111 C110 C115 C114 1.3(3) . . . . ?
P39 C110 C115 C114 -178.27(18) . . . . ?
C111 C110 C115 C122 -176.7(2) . . . . ?
P39 C110 C115 C122 3.6(3) . . . . ?
C112 C111 C116 C117 -72.9(3) . . . . ?
C110 C111 C116 C117 107.8(3) . . . . ?
C112 C111 C116 C118 51.5(3) . . . . ?
C110 C111 C116 C118 -127.7(3) . . . . ?
C112 C113 C119 C121 -139.7(3) . . . . ?
C114 C113 C119 C121 41.1(3) . . . . ?
C112 C113 C119 C120 95.5(3) . . . . ?
C114 C113 C119 C120 -83.7(3) . . . . ?
C114 C115 C122 C123 64.8(3) . . . . ?
C110 C115 C122 C123 -117.1(3) . . . . ?
C114 C115 C122 C124 -60.5(3) . . . . ?
C110 C115 C122 C124 117.6(3) . . . . ?
C1F C1A C1B C1C 1.9(8) . . . . ?
C1A C1B C1C C1D -0.7(9) . . . . ?
C1B C1C C1D C1E -0.4(10) . . . . ?
C1C C1D C1E C1F 0.2(9) . . . . ?
C1B C1A C1F C1E -2.1(8) . . . . ?
C1D C1E C1F C1A 1.0(8) . . . . ?
C2F C2A C2B C2C 1.7(7) . . . . ?
C2A C2B C2C C2D 0.3(8) . . . . ?
C2B C2C C2D C2E -2.0(7) . . . . ?
C2C C2D C2E C2F 1.7(7) . . . . ?
C2D C2E C2F C2A 0.4(8) . . . . ?
C2B C2A C2F C2E -2.1(8) . . . . ?
C3F C3A C3B C3C 0.2(6) . . . . ?
C3A C3B C3C C3D -0.2(6) . . . . ?
C3B C3C C3D C3E -0.1(6) . . . . ?
C3C C3D C3E C3F 0.4(5) . . . . ?
C3D C3E C3F C3A -0.4(5) . . . . ?
C3B C3A C3F C3E 0.1(6) . . . . ?
C4F C4A C4B C4C 2.7(10) . . . . ?
C4A C4B C4C C4D -2.2(8) . . . . ?
C4B C4C C4D C4E 0.4(7) . . . . ?
C4C C4D C4E C4F 0.8(8) . . . . ?
C4D C4E C4F C4A -0.2(10) . . . . ?
C4B C4A C4F C4E -1.5(11) . . . . ?
C5F C5A C5B C5C 0.0 . . . . ?
C5A C5B C5C C5D 0.0 . . . . ?
C5B C5C C5D C5E 0.0 . . . . ?
C5C C5D C5E C5F 0.0 . . . . ?
C5D C5E C5F C5A 0.0 . . . . ?
C5B C5A C5F C5E 0.0 . . . . ?
C5FB C5AB C5BB C5CB 0.0 . . . . ?
C5AB C5BB C5CB C5DB 0.0 . . . . ?
C5BB C5CB C5DB C5EB 0.0 . . . . ?
C5CB C5DB C5EB C5FB 0.0 . . . . ?
C5DB C5EB C5FB C5AB 0.0 . . . . ?
C5BB C5AB C5FB C5EB 0.0 . . . . ?
C6F C6A C6B C6C 0.1(7) . . . . ?
C6A C6B C6C C6D 0.0(6) . . . . ?
C6B C6C C6D C6E 0.4(7) . . . . ?
C6C C6D C6E C6F -0.8(7) . . . . ?
C6B C6A C6F C6E -0.4(7) . . . . ?
C6D C6E C6F C6A 0.8(7) . . . . ?
C7F C7A C7B C7C 0.6(6) . . . . ?
C7A C7B C7C C7D -1.6(6) . . . . ?
C7B C7C C7D C7E 0.6(7) . . . . ?
C7C C7D C7E C7F 1.4(7) . . . . ?
C7D C7E C7F C7A -2.5(7) . . . . ?
C7B C7A C7F C7E 1.4(6) . . . . ?
C8F C8A C8B C8C -0.5(5) . . . . ?
C8A C8B C8C C8D -0.6(6) . . . . ?
C8B C8C C8D C8E 1.8(6) . . . . ?
C8C C8D C8E C8F -1.8(6) . . . . ?
C8B C8A C8F C8E 0.5(6) . . . . ?
C8D C8E C8F C8A 0.7(6) . . . . ?
